data_7023021
loop_
_publ_author_name
'Xiao, Xiao'
'Shao, Kuizhan'
'Yan, Lisong'
'Mei, Zemin'
'Zhu, Dongsheng'
'Xu, Lin'

_publ_section_title
;
 A novel macrocyclic organotin carboxylate containing a nona-nuclear long
 ladder.
;
_journal_issue 43
_journal_name_full 'Dalton transactions (Cambridge, England : 2003)'
_journal_page_first 15387
_journal_page_last 15390
_journal_paper_doi 10.1039/c3dt50531f
_journal_volume 42
_journal_year 2013
_chemical_formula_moiety '2(C104 H184 N2 O17 Sn9),4(C2 H5 O), C2 H5, H O'
_chemical_formula_sum 'C218 H394 N4 O39 Sn18'
_chemical_formula_weight 5831.79
_chemical_name_systematic
;
?
;
_space_group_IT_number 2
_symmetry_cell_setting triclinic
_symmetry_space_group_name_Hall '-P 1'
_symmetry_space_group_name_H-M 'P -1'
_atom_sites_solution_hydrogens geom
_atom_sites_solution_primary direct
_atom_sites_solution_secondary difmap
_audit_creation_method SHELXL-97
_cell_angle_alpha 107.0910(10)
_cell_angle_beta 99.2360(10)
_cell_angle_gamma 100.1300(10)
_cell_formula_units_Z 1
_cell_length_a 12.6937(7)
_cell_length_b 21.0320(12)
_cell_length_c 26.3364(14)
_cell_measurement_reflns_used 6479
_cell_measurement_temperature 293(2)
_cell_measurement_theta_max 25.88
_cell_measurement_theta_min 2.17
_cell_volume 6445.4(6)
_computing_cell_refinement 'Bruker SMART'
_computing_data_collection 'Bruker SMART'
_computing_data_reduction 'Bruker SMART'
_computing_molecular_graphics 'Bruker SMART'
_computing_publication_material 'Bruker SMART'
_computing_structure_refinement 'SHELXL-97 (Sheldrick, 1997)'
_computing_structure_solution 'SHELXS-97 (Sheldrick, 1990)'
_diffrn_ambient_temperature 293(2)
_diffrn_detector_area_resol_mean none
_diffrn_measured_fraction_theta_full 0.974
_diffrn_measured_fraction_theta_max 0.974
_diffrn_measurement_device_type 'CCD area detector'
_diffrn_measurement_method 'phi and omega scans'
_diffrn_radiation_monochromator graphite
_diffrn_radiation_source 'fine-focus sealed tube'
_diffrn_radiation_type MoK\a
_diffrn_radiation_wavelength 0.71073
_diffrn_reflns_av_R_equivalents 0.0317
_diffrn_reflns_av_unetI/netI 0.0659
_diffrn_reflns_limit_h_max 14
_diffrn_reflns_limit_h_min -15
_diffrn_reflns_limit_k_max 25
_diffrn_reflns_limit_k_min -25
_diffrn_reflns_limit_l_max 32
_diffrn_reflns_limit_l_min -18
_diffrn_reflns_number 41016
_diffrn_reflns_theta_full 26.10
_diffrn_reflns_theta_max 26.10
_diffrn_reflns_theta_min 1.53
_diffrn_standards_decay_% none
_diffrn_standards_interval_count none
_diffrn_standards_interval_time none
_diffrn_standards_number none
_exptl_absorpt_coefficient_mu 1.770
_exptl_absorpt_correction_T_max 0.615
_exptl_absorpt_correction_T_min 0.527
_exptl_absorpt_correction_type multi-scan
_exptl_absorpt_process_details Higashi
_exptl_crystal_colour red
_exptl_crystal_density_diffrn 1.502
_exptl_crystal_density_method 'not measured'
_exptl_crystal_description block
_exptl_crystal_F_000 2942
_exptl_crystal_size_max 0.367
_exptl_crystal_size_mid 0.325
_exptl_crystal_size_min 0.275
_refine_diff_density_max 2.020
_refine_diff_density_min -0.505
_refine_diff_density_rms 0.133
_refine_ls_extinction_method none
_refine_ls_goodness_of_fit_ref 1.013
_refine_ls_hydrogen_treatment constr
_refine_ls_matrix_type full
_refine_ls_number_parameters 1279
_refine_ls_number_reflns 24951
_refine_ls_number_restraints 30
_refine_ls_restrained_S_all 1.015
_refine_ls_R_factor_all 0.1164
_refine_ls_R_factor_gt 0.0627
_refine_ls_shift/su_max 0.002
_refine_ls_shift/su_mean 0.000
_refine_ls_structure_factor_coef Fsqd
_refine_ls_weighting_details 'calc w=1/[\s^2^(Fo^2^)+(0.0726P)^2^+0.4395P] where P=(Fo^2^+2Fc^2^)/3'
_refine_ls_weighting_scheme calc
_refine_ls_wR_factor_gt 0.1374
_refine_ls_wR_factor_ref 0.1667
_reflns_number_gt 14224
_reflns_number_total 24951
_reflns_threshold_expression >2sigma(I)
_cod_data_source_file c3dt50531f.txt
_cod_data_source_block xx
_cod_original_sg_symbol_H-M 'p -1'
_cod_database_code 7023021

loop_
_symmetry_equiv_pos_as_xyz
'x, y, z'
'-x, -y, -z'

loop_
_atom_site_label
_atom_site_type_symbol
_atom_site_fract_x
_atom_site_fract_y
_atom_site_fract_z
_atom_site_U_iso_or_equiv
_atom_site_adp_type
_atom_site_occupancy
_atom_site_symmetry_multiplicity
_atom_site_calc_flag
_atom_site_refinement_flags
_atom_site_disorder_assembly
_atom_site_disorder_group
Sn5 Sn 0.83335(4) 1.50266(2) 0.760770(18) 0.03819(13) Uani 1 1 d . . .
Sn6 Sn 0.74880(4) 1.61292(3) 0.707991(19) 0.04021(14) Uani 1 1 d . . .
Sn4 Sn 0.71599(4) 1.40529(3) 0.634897(19) 0.04080(14) Uani 1 1 d . . .
Sn7 Sn 0.86513(4) 1.70827(3) 0.83514(2) 0.04192(14) Uani 1 1 d . . .
Sn3 Sn 0.80075(4) 1.29626(3) 0.689968(19) 0.04088(14) Uani 1 1 d . . .
Sn8 Sn 0.77983(4) 1.81871(3) 0.78169(2) 0.04982(16) Uani 1 1 d . . .
Sn9 Sn 0.91341(5) 1.90633(3) 0.91325(2) 0.05050(16) Uani 1 1 d . . .
Sn2 Sn 0.68818(4) 1.19946(3) 0.56202(2) 0.04850(16) Uani 1 1 d . . .
Sn1 Sn 0.77631(5) 1.09739(3) 0.62975(2) 0.05767(18) Uani 1 1 d . . .
C14 C 1.0190(7) 1.8811(4) 1.0113(3) 0.054(2) Uani 1 1 d . . .
C32 C 0.7100(10) 1.9933(6) 0.8184(8) 0.216(10) Uani 1 1 d . . .
H32A H 0.7138 2.0376 0.8144 0.324 Uiso 1 1 calc R . .
H32B H 0.6727 1.9901 0.8468 0.324 Uiso 1 1 calc R . .
H32C H 0.6704 1.9585 0.7847 0.324 Uiso 1 1 calc R . .
C29 C 0.6478(10) 1.0339(6) 0.4975(4) 0.107(4) Uani 1 1 d . . .
H29A H 0.6259 0.9956 0.5100 0.129 Uiso 1 1 calc R . .
H29B H 0.5815 1.0425 0.4796 0.129 Uiso 1 1 calc R . .
O5 O 0.7562(4) 1.5080(2) 0.68877(17) 0.0395(11) Uani 1 1 d . . .
O4 O 0.7993(3) 1.4004(2) 0.70540(17) 0.0385(11) Uani 1 1 d . . .
O6 O 0.8327(4) 1.6074(2) 0.77785(17) 0.0412(12) Uani 1 1 d . . .
O7 O 0.7895(4) 1.7155(2) 0.76301(18) 0.0437(12) Uani 1 1 d . . .
O3 O 0.7247(4) 1.2994(2) 0.61644(18) 0.0440(12) Uani 1 1 d . . .
O8 O 0.8588(4) 1.8132(2) 0.85269(18) 0.0474(13) Uani 1 1 d . . .
O1 O 0.7025(4) 1.0944(3) 0.5454(2) 0.0611(15) Uani 1 1 d . . .
O9 O 0.8251(4) 1.9209(3) 0.8396(2) 0.0632(16) Uani 1 1 d . . .
O2 O 0.7694(4) 1.1931(2) 0.63303(18) 0.0466(13) Uani 1 1 d . . .
C55 C 1.0067(5) 1.5154(4) 0.7857(3) 0.047(2) Uani 1 1 d . . .
H55A H 1.0338 1.5546 0.8188 0.057 Uiso 1 1 calc R . .
H55B H 1.0192 1.4755 0.7948 0.057 Uiso 1 1 calc R . .
C51 C 0.7321(5) 1.4809(4) 0.8133(3) 0.0418(18) Uani 1 1 d . . .
H51A H 0.7523 1.4441 0.8250 0.050 Uiso 1 1 calc R . .
H51B H 0.7469 1.5210 0.8456 0.050 Uiso 1 1 calc R . .
C9 C 0.8180(6) 1.5337(4) 0.9689(3) 0.047(2) Uani 1 1 d . . .
H9A H 0.7540 1.5029 0.9669 0.057 Uiso 1 1 calc R . .
C21 C 0.9835(6) 1.4150(4) 0.8997(3) 0.0403(18) Uani 1 1 d . . .
C52 C 0.6099(6) 1.4605(4) 0.7883(3) 0.061(2) Uani 1 1 d . . .
H52A H 0.5943 1.4208 0.7557 0.073 Uiso 1 1 calc R . .
H52B H 0.5883 1.4977 0.7778 0.073 Uiso 1 1 calc R . .
C6 C 0.8002(6) 1.3868(4) 0.9151(3) 0.047(2) Uani 1 1 d . . .
H6A H 0.7408 1.4002 0.9280 0.057 Uiso 1 1 calc R . .
C18 C 1.0017(6) 1.5575(4) 0.9507(3) 0.0409(18) Uani 1 1 d . . .
C65 C 0.8292(6) 1.6330(4) 0.6472(3) 0.052(2) Uani 1 1 d . . .
H65A H 0.7930 1.5984 0.6123 0.063 Uiso 1 1 calc R . .
H65B H 0.8209 1.6770 0.6445 0.063 Uiso 1 1 calc R . .
C26 C 1.1662(7) 1.4386(4) 0.8837(3) 0.050(2) Uani 1 1 d . . .
H26A H 1.2309 1.4696 0.8868 0.060 Uiso 1 1 calc R . .
C145 C 0.7978(6) 1.4235(4) 0.5736(3) 0.052(2) Uani 1 1 d . . .
H14A H 0.7615 1.3886 0.5388 0.062 Uiso 1 1 calc R . .
H14B H 0.7908 1.4674 0.5704 0.062 Uiso 1 1 calc R . .
C19 C 1.0908(6) 1.5361(4) 0.9301(3) 0.0409(18) Uani 1 1 d . . .
C146 C 0.9173(6) 1.4233(5) 0.5853(3) 0.065(3) Uani 1 1 d . . .
H14C H 0.9244 1.3794 0.5886 0.078 Uiso 1 1 calc R . .
H14D H 0.9537 1.4583 0.6200 0.078 Uiso 1 1 calc R . .
C22 C 0.9750(6) 1.3429(4) 0.8735(3) 0.0400(18) Uani 1 1 d . . .
C27 C 1.1832(7) 1.5854(4) 0.9358(3) 0.051(2) Uani 1 1 d . . .
H27A H 1.2432 1.5720 0.9235 0.061 Uiso 1 1 calc R . .
C7 C 0.8930(6) 1.4362(4) 0.9208(3) 0.0441(19) Uani 1 1 d . . .
C75 C 1.0382(6) 1.7233(4) 0.8595(3) 0.051(2) Uani 1 1 d . . .
H75A H 1.0644 1.7618 0.8932 0.062 Uiso 1 1 calc R . .
H75B H 1.0529 1.6832 0.8677 0.062 Uiso 1 1 calc R . .
C66 C 0.9490(6) 1.6339(5) 0.6580(3) 0.065(3) Uani 1 1 d . . .
H66A H 0.9573 1.5896 0.6599 0.078 Uiso 1 1 calc R . .
H66B H 0.9849 1.6678 0.6933 0.078 Uiso 1 1 calc R . .
C20 C 1.0833(6) 1.4627(4) 0.9043(3) 0.0394(17) Uani 1 1 d . . .
C72 C 0.6418(6) 1.6689(4) 0.8633(3) 0.062(2) Uani 1 1 d . . .
H72A H 0.6218 1.6294 0.8303 0.075 Uiso 1 1 calc R . .
H72B H 0.6236 1.7074 0.8536 0.075 Uiso 1 1 calc R . .
C17 C 1.0100(6) 1.6283(4) 0.9759(3) 0.0417(18) Uani 1 1 d . . .
C8 C 0.9025(6) 1.5102(4) 0.9473(3) 0.0394(18) Uani 1 1 d . . .
C131 C 0.6950(6) 1.2719(4) 0.7398(3) 0.0489(19) Uani 1 1 d . . .
H13A H 0.7160 1.2356 0.7519 0.059 Uiso 1 1 calc R . .
H13B H 0.7066 1.3118 0.7719 0.059 Uiso 1 1 calc R . .
O14 O 0.8591(6) 1.7456(3) 1.0450(2) 0.0766(19) Uani 1 1 d . . .
C56 C 1.0738(7) 1.5251(5) 0.7459(4) 0.079(3) Uani 1 1 d . . .
H56A H 1.0636 1.5655 0.7370 0.095 Uiso 1 1 calc R . .
H56B H 1.0482 1.4860 0.7126 0.095 Uiso 1 1 calc R . .
C24 C 1.0541(8) 1.2483(4) 0.8252(3) 0.054(2) Uani 1 1 d . . .
C71 C 0.7640(6) 1.6848(4) 0.8865(3) 0.0454(19) Uani 1 1 d . . .
H71A H 0.7811 1.6457 0.8956 0.054 Uiso 1 1 calc R . .
H71B H 0.7823 1.7233 0.9202 0.054 Uiso 1 1 calc R . .
C23 C 1.0629(7) 1.3218(4) 0.8533(3) 0.0469(19) Uani 1 1 d . . .
O13 O 1.1265(5) 1.2277(3) 0.8046(2) 0.0745(18) Uani 1 1 d . . .
C53 C 0.5420(8) 1.4437(6) 0.8282(4) 0.097(4) Uani 1 1 d . . .
H53A H 0.5640 1.4068 0.8390 0.117 Uiso 1 1 calc R . .
H53B H 0.5568 1.4835 0.8606 0.117 Uiso 1 1 calc R . .
C132 C 0.5734(7) 1.2494(5) 0.7129(4) 0.071(3) Uani 1 1 d . . .
H13C H 0.5506 1.2861 0.7021 0.085 Uiso 1 1 calc R . .
H13D H 0.5609 1.2101 0.6802 0.085 Uiso 1 1 calc R . .
C4 C 0.8784(7) 1.2955(4) 0.8699(3) 0.0438(19) Uani 1 1 d . . .
C126 C 0.8918(7) 1.2114(6) 0.5129(4) 0.084(3) Uani 1 1 d . . .
H12A H 0.8932 1.1672 0.5169 0.101 Uiso 1 1 calc R . .
H12B H 0.9321 1.2464 0.5470 0.101 Uiso 1 1 calc R . .
O15 O 1.1940(5) 1.7951(3) 1.0090(2) 0.0747(19) Uani 1 1 d . . .
C15 C 1.1145(8) 1.7515(4) 1.0058(3) 0.058(2) Uani 1 1 d . . .
C147 C 0.9750(7) 1.4360(6) 0.5413(4) 0.087(3) Uani 1 1 d . . .
H14E H 0.9362 1.4025 0.5062 0.105 Uiso 1 1 calc R . .
H14F H 0.9718 1.4810 0.5394 0.105 Uiso 1 1 calc R . .
C67 C 1.0075(7) 1.6498(6) 0.6149(4) 0.088(3) Uani 1 1 d . . .
H67A H 0.9701 1.6168 0.5794 0.106 Uiso 1 1 calc R . .
H67B H 1.0015 1.6948 0.6139 0.106 Uiso 1 1 calc R . .
O12 O 0.7884(5) 1.1783(3) 0.8390(2) 0.0693(17) Uani 1 1 d . . .
C125 C 0.7744(7) 1.2175(5) 0.5025(3) 0.068(3) Uani 1 1 d . . .
H12C H 0.7356 1.1851 0.4670 0.081 Uiso 1 1 calc R . .
H12D H 0.7735 1.2631 0.5014 0.081 Uiso 1 1 calc R . .
C11 C 0.9231(7) 1.6506(4) 0.9973(3) 0.047(2) Uani 1 1 d . . .
C28 C 1.1891(7) 1.6556(4) 0.9600(3) 0.056(2) Uani 1 1 d . . .
H28A H 1.2515 1.6878 0.9621 0.067 Uiso 1 1 calc R . .
C10 C 0.8301(7) 1.6034(4) 0.9933(3) 0.051(2) Uani 1 1 d . . .
H10A H 0.7729 1.6187 1.0073 0.061 Uiso 1 1 calc R . .
C2 C 0.9476(8) 1.1303(4) 0.7951(3) 0.068(3) Uani 1 1 d . . .
H2A H 0.9136 1.1046 0.8158 0.082 Uiso 1 1 calc R . .
H2B H 1.0206 1.1223 0.7954 0.082 Uiso 1 1 calc R . .
N2 N 0.9585(7) 1.2028(3) 0.8231(3) 0.059(2) Uani 1 1 d . . .
C3 C 0.8687(8) 1.2214(4) 0.8429(3) 0.057(2) Uani 1 1 d . . .
N1 N 1.0278(7) 1.7694(3) 1.0269(3) 0.060(2) Uani 1 1 d . . .
C12 C 0.9303(8) 1.7244(5) 1.0252(3) 0.060(2) Uani 1 1 d . . .
C5 C 0.7938(7) 1.3171(4) 0.8902(3) 0.049(2) Uani 1 1 d . . .
H5A H 0.7306 1.2850 0.8874 0.059 Uiso 1 1 calc R . .
C76 C 1.1045(7) 1.7360(6) 0.8195(4) 0.087(3) Uani 1 1 d . . .
H76A H 1.0920 1.7766 0.8115 0.105 Uiso 1 1 calc R . .
H76B H 1.0802 1.6976 0.7858 0.105 Uiso 1 1 calc R . .
C25 C 1.1566(7) 1.3690(4) 0.8583(3) 0.053(2) Uani 1 1 d . . .
H25A H 1.2145 1.3545 0.8445 0.064 Uiso 1 1 calc R . .
C57 C 1.1971(7) 1.5332(6) 0.7682(4) 0.102(4) Uani 1 1 d . . .
H57A H 1.2235 1.5737 0.8004 0.122 Uiso 1 1 calc R . .
H57B H 1.2069 1.4939 0.7789 0.122 Uiso 1 1 calc R . .
C16 C 1.1048(7) 1.6769(4) 0.9801(3) 0.048(2) Uani 1 1 d . . .
C127 C 0.9501(9) 1.2188(7) 0.4679(4) 0.118(5) Uani 1 1 d . . .
H12E H 0.9097 1.1843 0.4336 0.142 Uiso 1 1 calc R . .
H12F H 0.9504 1.2634 0.4641 0.142 Uiso 1 1 calc R . .
C61 C 0.5747(5) 1.5960(4) 0.6910(3) 0.0482(19) Uani 1 1 d . . .
H61A H 0.5434 1.5551 0.6984 0.058 Uiso 1 1 calc R . .
H61B H 0.5540 1.6343 0.7148 0.058 Uiso 1 1 calc R . .
C141 C 0.5406(6) 1.3867(4) 0.6178(3) 0.053(2) Uani 1 1 d . . .
H14G H 0.5104 1.3458 0.6256 0.063 Uiso 1 1 calc R . .
H14H H 0.5190 1.4248 0.6412 0.063 Uiso 1 1 calc R . .
C81 C 0.6059(6) 1.8035(4) 0.7651(3) 0.059(2) Uani 1 1 d . . .
H81A H 0.5735 1.7618 0.7713 0.070 Uiso 1 1 calc R . .
H81B H 0.5862 1.8414 0.7899 0.070 Uiso 1 1 calc R . .
C142 C 0.4939(6) 1.3774(5) 0.5581(3) 0.070(3) Uani 1 1 d . . .
H14I H 0.5238 1.4188 0.5509 0.084 Uiso 1 1 calc R . .
H14J H 0.5181 1.3402 0.5350 0.084 Uiso 1 1 calc R . .
C121 C 0.5127(6) 1.1775(4) 0.5439(3) 0.066(2) Uani 1 1 d . . .
H12G H 0.4846 1.1360 0.5514 0.079 Uiso 1 1 calc R . .
H12H H 0.4892 1.2146 0.5675 0.079 Uiso 1 1 calc R . .
C62 C 0.5283(6) 1.5879(5) 0.6318(3) 0.069(3) Uani 1 1 d . . .
H62A H 0.5512 1.5504 0.6083 0.083 Uiso 1 1 calc R . .
H62B H 0.5595 1.6293 0.6249 0.083 Uiso 1 1 calc R . .
O17 O 1.0346(4) 1.9428(3) 1.0285(2) 0.0603(16) Uani 1 1 d . . .
C135 C 0.9733(6) 1.3085(4) 0.7139(3) 0.051(2) Uani 1 1 d . . .
H13E H 1.0021 1.3499 0.7452 0.061 Uiso 1 1 calc R . .
H13F H 0.9859 1.2704 0.7258 0.061 Uiso 1 1 calc R . .
C143 C 0.3701(7) 1.3624(6) 0.5428(4) 0.099(4) Uani 1 1 d . . .
H14K H 0.3454 1.3998 0.5653 0.119 Uiso 1 1 calc R . .
H14L H 0.3395 1.3211 0.5498 0.119 Uiso 1 1 calc R . .
C82 C 0.5593(7) 1.7983(5) 0.7064(4) 0.079(3) Uani 1 1 d . . .
H82A H 0.5931 1.8397 0.7003 0.095 Uiso 1 1 calc R . .
H82B H 0.5790 1.7602 0.6818 0.095 Uiso 1 1 calc R . .
O16 O 0.9678(4) 1.8425(2) 0.9620(2) 0.0569(15) Uani 1 1 d . . .
C124 C 0.2930(9) 1.1425(7) 0.4099(4) 0.148(6) Uani 1 1 d . . .
H12I H 0.2142 1.1306 0.4022 0.222 Uiso 1 1 calc R . .
H12J H 0.3186 1.1070 0.3864 0.222 Uiso 1 1 calc R . .
H12K H 0.3177 1.1849 0.4038 0.222 Uiso 1 1 calc R . .
C63 C 0.4025(7) 1.5742(6) 0.6163(4) 0.098(4) Uani 1 1 d . . .
H63A H 0.3703 1.5320 0.6218 0.118 Uiso 1 1 calc R . .
H63B H 0.3785 1.6112 0.6397 0.118 Uiso 1 1 calc R . .
C123 C 0.3387(8) 1.1504(6) 0.4696(4) 0.105(4) Uani 1 1 d . . .
H12L H 0.3128 1.1862 0.4933 0.126 Uiso 1 1 calc R . .
H12M H 0.3116 1.1080 0.4760 0.126 Uiso 1 1 calc R . .
C64 C 0.3637(8) 1.5683(9) 0.5572(5) 0.169(7) Uani 1 1 d . . .
H64A H 0.2850 1.5598 0.5482 0.253 Uiso 1 1 calc R . .
H64B H 0.3866 1.5312 0.5340 0.253 Uiso 1 1 calc R . .
H64C H 0.3949 1.6103 0.5519 0.253 Uiso 1 1 calc R . .
C13 C 1.0373(8) 1.8425(4) 1.0520(3) 0.069(3) Uani 1 1 d . . .
H13G H 1.1099 1.8630 1.0756 0.082 Uiso 1 1 calc R . .
H13H H 0.9842 1.8484 1.0746 0.082 Uiso 1 1 calc R . .
C122 C 0.4637(7) 1.1681(5) 0.4838(3) 0.078(3) Uani 1 1 d . . .
H12N H 0.4904 1.2101 0.4767 0.093 Uiso 1 1 calc R . .
H12O H 0.4892 1.1320 0.4603 0.093 Uiso 1 1 calc R . .
C85 C 0.8615(7) 1.8433(4) 0.7235(4) 0.068(3) Uani 1 1 d . . .
H85A H 0.8253 1.8101 0.6879 0.081 Uiso 1 1 calc R . .
H85B H 0.8520 1.8877 0.7225 0.081 Uiso 1 1 calc R . .
C133 C 0.5044(8) 1.2308(6) 0.7508(5) 0.108(4) Uani 1 1 d . . .
H13I H 0.5303 1.1961 0.7633 0.130 Uiso 1 1 calc R . .
H13J H 0.5138 1.2709 0.7825 0.130 Uiso 1 1 calc R . .
C83 C 0.4354(8) 1.7882(7) 0.6924(4) 0.111(4) Uani 1 1 d . . .
H83A H 0.4005 1.7461 0.6971 0.133 Uiso 1 1 calc R . .
H83B H 0.4146 1.8259 0.7169 0.133 Uiso 1 1 calc R . .
C86 C 0.9788(8) 1.8453(6) 0.7322(4) 0.088(3) Uani 1 1 d . . .
H86A H 0.9888 1.7999 0.7299 0.105 Uiso 1 1 calc R . .
H86B H 1.0151 1.8760 0.7687 0.105 Uiso 1 1 calc R . .
C148 C 1.0945(9) 1.4316(9) 0.5520(5) 0.168(7) Uani 1 1 d . . .
H14M H 1.1275 1.4406 0.5237 0.251 Uiso 1 1 calc R . .
H14N H 1.0981 1.3865 0.5525 0.251 Uiso 1 1 calc R . .
H14O H 1.1335 1.4647 0.5866 0.251 Uiso 1 1 calc R . .
C54 C 0.4189(8) 1.4224(9) 0.8021(6) 0.180(8) Uani 1 1 d . . .
H54A H 0.3787 1.4123 0.8279 0.271 Uiso 1 1 calc R . .
H54B H 0.4040 1.3824 0.7704 0.271 Uiso 1 1 calc R . .
H54C H 0.3968 1.4590 0.7919 0.271 Uiso 1 1 calc R . .
C144 C 0.3282(8) 1.3533(8) 0.4831(4) 0.150(6) Uani 1 1 d . . .
H14P H 0.2494 1.3440 0.4748 0.225 Uiso 1 1 calc R . .
H14Q H 0.3512 1.3158 0.4606 0.225 Uiso 1 1 calc R . .
H14R H 0.3574 1.3945 0.4761 0.225 Uiso 1 1 calc R . .
C68 C 1.1269(9) 1.6483(9) 0.6250(5) 0.172(7) Uani 1 1 d . . .
H68A H 1.1584 1.6593 0.5970 0.259 Uiso 1 1 calc R . .
H68B H 1.1336 1.6034 0.6246 0.259 Uiso 1 1 calc R . .
H68C H 1.1649 1.6812 0.6599 0.259 Uiso 1 1 calc R . .
C136 C 1.0379(7) 1.3126(6) 0.6723(4) 0.092(3) Uani 1 1 d . . .
H13K H 1.0299 1.3522 0.6616 0.110 Uiso 1 1 calc R . .
H13L H 1.0087 1.2721 0.6402 0.110 Uiso 1 1 calc R . .
O10 O 0.8522(4) 1.1466(3) 0.7158(2) 0.0571(15) Uani 1 1 d . . .
O11 O 0.8616(6) 1.0409(3) 0.7130(2) 0.088(2) Uani 1 1 d . . .
C1 C 0.8811(7) 1.1021(4) 0.7363(3) 0.063(2) Uani 1 1 d . . .
C95 C 1.0755(6) 1.9406(4) 0.9043(3) 0.061(2) Uani 1 1 d . . .
H95A H 1.1237 1.9592 0.9404 0.074 Uiso 1 1 calc R . .
H95B H 1.0987 1.9009 0.8843 0.074 Uiso 1 1 calc R . .
C91 C 0.7880(7) 1.9246(4) 0.9546(3) 0.065(2) Uani 1 1 d . B .
H91A H 0.8132 1.9267 0.9920 0.078 Uiso 1 1 calc R . .
H91B H 0.7756 1.9691 0.9556 0.078 Uiso 1 1 calc R . .
C137 C 1.1604(7) 1.3180(7) 0.6931(4) 0.108(4) Uani 1 1 d . . .
H13M H 1.1682 1.2793 0.7051 0.130 Uiso 1 1 calc R . .
H13N H 1.1901 1.3594 0.7244 0.130 Uiso 1 1 calc R . .
C96 C 1.0936(8) 1.9920(5) 0.8772(4) 0.095(3) Uani 1 1 d D . .
H96A H 1.0827 2.0349 0.8997 0.114 Uiso 1 1 calc R . .
H96B H 1.0403 1.9770 0.8427 0.114 Uiso 1 1 calc R . .
C101 C 0.6202(9) 1.0446(5) 0.6338(4) 0.105(4) Uani 1 1 d . . .
H10B H 0.5650 1.0611 0.6147 0.126 Uiso 1 1 calc R . .
H10W H 0.6106 0.9966 0.6131 0.126 Uiso 1 1 calc R . .
C92 C 0.6813(9) 1.8729(6) 0.9308(5) 0.126(5) Uani 1 1 d D . .
H92A H 0.6878 1.8300 0.9363 0.151 Uiso 1 1 calc R A 1
H92B H 0.6598 1.8646 0.8920 0.151 Uiso 1 1 calc R A 1
C73 C 0.5756(8) 1.6544(6) 0.9042(5) 0.110(4) Uani 1 1 d . . .
H73A H 0.5965 1.6170 0.9147 0.132 Uiso 1 1 calc R . .
H73B H 0.5949 1.6945 0.9367 0.132 Uiso 1 1 calc R . .
C87 C 1.0342(9) 1.8690(7) 0.6908(5) 0.122(5) Uani 1 1 d . . .
H87A H 0.9952 1.8403 0.6541 0.146 Uiso 1 1 calc R . .
H87B H 1.0292 1.9157 0.6948 0.146 Uiso 1 1 calc R . .
C97 C 1.2118(8) 2.0036(6) 0.8667(5) 0.111(4) Uani 1 1 d D . .
H97A H 1.2234 1.9609 0.8441 0.134 Uiso 1 1 calc R . .
H97B H 1.2657 2.0193 0.9011 0.134 Uiso 1 1 calc R . .
C102 C 0.5945(9) 1.0477(6) 0.6863(5) 0.101(4) Uani 1 1 d . . .
H10E H 0.6069 1.0955 0.7081 0.121 Uiso 1 1 calc R . .
H10F H 0.6459 1.0283 0.7048 0.121 Uiso 1 1 calc R . .
C77 C 1.2264(8) 1.7457(7) 0.8417(5) 0.133(5) Uani 1 1 d . . .
H77A H 1.2382 1.7063 0.8519 0.160 Uiso 1 1 calc R . .
H77B H 1.2515 1.7858 0.8742 0.160 Uiso 1 1 calc R . .
C58 C 1.2655(10) 1.5395(11) 0.7266(6) 0.244(12) Uani 1 1 d . . .
H58A H 1.3413 1.5445 0.7424 0.365 Uiso 1 1 calc R . .
H58B H 1.2573 1.5789 0.7164 0.365 Uiso 1 1 calc R . .
H58C H 1.2408 1.4992 0.6949 0.365 Uiso 1 1 calc R . .
C84 C 0.3968(9) 1.7850(8) 0.6344(5) 0.167(7) Uani 1 1 d . . .
H84A H 0.3186 1.7795 0.6263 0.250 Uiso 1 1 calc R . .
H84B H 0.4155 1.7469 0.6102 0.250 Uiso 1 1 calc R . .
H84C H 0.4317 1.8266 0.6297 0.250 Uiso 1 1 calc R . .
C128 C 1.0670(11) 1.2113(11) 0.4793(6) 0.241(11) Uani 1 1 d . . .
H12P H 1.1003 1.2161 0.4499 0.361 Uiso 1 1 calc R . .
H12Q H 1.0671 1.1670 0.4824 0.361 Uiso 1 1 calc R . .
H12R H 1.1078 1.2461 0.5127 0.361 Uiso 1 1 calc R . .
C138 C 1.2269(10) 1.3196(12) 0.6493(6) 0.277(14) Uani 1 1 d . . .
H13O H 1.3028 1.3237 0.6643 0.416 Uiso 1 1 calc R . .
H13P H 1.2199 1.3581 0.6375 0.416 Uiso 1 1 calc R . .
H13Q H 1.1994 1.2781 0.6187 0.416 Uiso 1 1 calc R . .
C74 C 0.4555(10) 1.6364(9) 0.8831(6) 0.186(8) Uani 1 1 d . . .
H74A H 0.4194 1.6276 0.9105 0.279 Uiso 1 1 calc R . .
H74B H 0.4354 1.5963 0.8512 0.279 Uiso 1 1 calc R . .
H74C H 0.4336 1.6738 0.8738 0.279 Uiso 1 1 calc R . .
C103 C 0.4805(12) 1.0121(8) 0.6851(6) 0.159(7) Uani 1 1 d . . .
H10G H 0.4301 1.0322 0.6665 0.191 Uiso 1 1 calc R . .
H10H H 0.4685 0.9648 0.6623 0.191 Uiso 1 1 calc R . .
C88 C 1.1531(11) 1.8659(10) 0.6985(6) 0.224(10) Uani 1 1 d . . .
H88A H 1.1848 1.8817 0.6724 0.335 Uiso 1 1 calc R . .
H88B H 1.1582 1.8195 0.6933 0.335 Uiso 1 1 calc R . .
H88C H 1.1920 1.8944 0.7347 0.335 Uiso 1 1 calc R . .
C31 C 0.8128(9) 1.9847(5) 0.8313(5) 0.108(4) Uani 1 1 d . . .
H31A H 0.8520 2.0218 0.8644 0.129 Uiso 1 1 calc R . .
H31B H 0.8493 1.9897 0.8026 0.129 Uiso 1 1 calc R . .
C78 C 1.2953(11) 1.7544(13) 0.7996(7) 0.327(17) Uani 1 1 d . . .
H78A H 1.3714 1.7594 0.8149 0.490 Uiso 1 1 calc R . .
H78B H 1.2863 1.7944 0.7904 0.490 Uiso 1 1 calc R . .
H78C H 1.2708 1.7148 0.7673 0.490 Uiso 1 1 calc R . .
C134 C 0.3839(11) 1.2044(8) 0.7235(7) 0.189(7) Uani 1 1 d . . .
H13R H 0.3436 1.1935 0.7489 0.283 Uiso 1 1 calc R . .
H13S H 0.3740 1.1640 0.6926 0.283 Uiso 1 1 calc R . .
H13T H 0.3576 1.2389 0.7115 0.283 Uiso 1 1 calc R . .
C30 C 0.7076(12) 1.0155(7) 0.4606(5) 0.170(7) Uani 1 1 d . . .
H30A H 0.6646 0.9761 0.4308 0.255 Uiso 1 1 calc R . .
H30B H 0.7720 1.0045 0.4772 0.255 Uiso 1 1 calc R . .
H30C H 0.7291 1.0525 0.4473 0.255 Uiso 1 1 calc R . .
C98 C 1.2259(11) 2.0610(8) 0.8360(7) 0.184(7) Uani 1 1 d . . .
H98A H 1.2984 2.0685 0.8292 0.276 Uiso 1 1 calc R . .
H98B H 1.2152 2.1032 0.8588 0.276 Uiso 1 1 calc R . .
H98C H 1.1725 2.0450 0.8020 0.276 Uiso 1 1 calc R . .
C104 C 0.4485(12) 1.0116(9) 0.7334(7) 0.200(8) Uani 1 1 d . . .
H10M H 0.3741 0.9854 0.7249 0.301 Uiso 1 1 calc R . .
H10N H 0.4534 1.0576 0.7558 0.301 Uiso 1 1 calc R . .
H10O H 0.4960 0.9913 0.7526 0.301 Uiso 1 1 calc R . .
C93 C 0.5927(18) 1.9025(18) 0.9606(13) 0.24(2) Uani 0.73(4) 1 d PDU B 1
H93A H 0.5937 1.8894 0.9930 0.287 Uiso 0.73(4) 1 calc PR B 1
H93B H 0.6142 1.9521 0.9724 0.287 Uiso 0.73(4) 1 calc PR B 1
C94 C 0.484(2) 1.881(4) 0.9287(16) 0.44(5) Uani 0.73(4) 1 d PU B 1
H94A H 0.4360 1.9015 0.9497 0.656 Uiso 0.73(4) 1 calc PR B 1
H94B H 0.4600 1.8318 0.9181 0.656 Uiso 0.73(4) 1 calc PR B 1
H94C H 0.4811 1.8939 0.8967 0.656 Uiso 0.73(4) 1 calc PR B 1
C93' C 0.586(3) 1.877(2) 0.9615(15) 0.040(11) Uiso 0.27(4) 1 d PDU B 2
H93C H 0.6183 1.8872 0.9998 0.048 Uiso 0.27(4) 1 calc PR B 2
H93D H 0.5576 1.9155 0.9582 0.048 Uiso 0.27(4) 1 calc PR B 2
C94' C 0.502(5) 1.825(3) 0.949(3) 0.13(2) Uiso 0.27(4) 1 d PU B 2
H94D H 0.4528 1.8365 0.9722 0.191 Uiso 0.27(4) 1 calc PR B 2
H94E H 0.5264 1.7859 0.9524 0.191 Uiso 0.27(4) 1 calc PR B 2
H94F H 0.4643 1.8152 0.9114 0.191 Uiso 0.27(4) 1 calc PR B 2
C37 C 0.517(5) 1.506(5) 1.029(2) 0.23(4) Uani 0.50 1 d PD C -1
H37A H 0.4701 1.4869 1.0495 0.279 Uiso 0.50 1 calc PR C -1
H37B H 0.5634 1.5499 1.0525 0.279 Uiso 0.50 1 calc PR C -1
O20 O 0.6008(12) 1.4441(10) 0.9974(9) 0.150(8) Uani 0.50 1 d P C -1
H20 H 0.5597 1.4065 0.9801 0.225 Uiso 0.50 1 calc PR C -1
C38 C 0.460(3) 1.509(2) 0.9829(14) 0.086(9) Uani 0.50 1 d PD C -1
H38A H 0.4209 1.5441 0.9914 0.128 Uiso 0.50 1 calc PR C -1
H38B H 0.4089 1.4655 0.9634 0.128 Uiso 0.50 1 calc PR C -1
H38C H 0.5096 1.5186 0.9608 0.128 Uiso 0.50 1 calc PR C -1
C105 C 0.9090(10) 1.0624(7) 0.6034(5) 0.132(5) Uani 1 1 d DU . .
H10C H 0.9110 1.0200 0.6108 0.158 Uiso 1 1 calc R . .
H10D H 0.8962 1.0519 0.5642 0.158 Uiso 1 1 calc R . .
C106 C 1.0164(11) 1.1098(8) 0.6283(8) 0.221(9) Uani 1 1 d DU . .
H10I H 1.0239 1.1258 0.6675 0.265 Uiso 1 1 calc R . .
H10J H 1.0177 1.1493 0.6163 0.265 Uiso 1 1 calc R . .
C107 C 1.1159(15) 1.0821(12) 0.6165(11) 0.361(18) Uani 1 1 d DU . .
H10K H 1.1191 1.0750 0.5787 0.433 Uiso 1 1 calc R . .
H10L H 1.1828 1.1145 0.6396 0.433 Uiso 1 1 calc R . .
C108 C 1.105(3) 1.0154(14) 0.6277(18) 0.64(4) Uani 1 1 d DU . .
H10P H 1.1682 0.9975 0.6214 0.960 Uiso 1 1 calc R . .
H10Q H 1.0400 0.9833 0.6039 0.960 Uiso 1 1 calc R . .
H10R H 1.1004 1.0228 0.6649 0.960 Uiso 1 1 calc R . .
C33 C 1.5674(14) 1.6970(13) 1.0542(8) 0.323(15) Uani 1 1 d DU . .
H33A H 1.5945 1.6572 1.0379 0.387 Uiso 1 1 calc R . .
H33B H 1.5847 1.7306 1.0363 0.387 Uiso 1 1 calc R . .
C34 C 1.6093(15) 1.7238(9) 1.1087(8) 0.230(9) Uani 1 1 d DU . .
H34A H 1.6880 1.7373 1.1157 0.345 Uiso 1 1 calc R . .
H34B H 1.5886 1.6900 1.1254 0.345 Uiso 1 1 calc R . .
H34C H 1.5811 1.7630 1.1237 0.345 Uiso 1 1 calc R . .
O18 O 1.4520(10) 1.6787(7) 1.0513(7) 0.271(8) Uani 1 1 d D . .
C35 C 1.4403(14) 1.8556(7) 1.1026(6) 0.199(8) Uani 1 1 d D . .
H35A H 1.3901 1.8580 1.1270 0.239 Uiso 1 1 calc R . .
H35B H 1.5099 1.8531 1.1225 0.239 Uiso 1 1 calc R . .
C36 C 1.4559(16) 1.9144(9) 1.0905(7) 0.227(10) Uani 1 1 d D . .
H36A H 1.4830 1.9528 1.1235 0.340 Uiso 1 1 calc R . .
H36B H 1.3875 1.9181 1.0713 0.340 Uiso 1 1 calc R . .
H36C H 1.5084 1.9140 1.0679 0.340 Uiso 1 1 calc R . .
O19 O 1.3989(8) 1.7945(5) 1.0583(5) 0.182(5) Uani 1 1 d D . .

loop_
_atom_site_aniso_label
_atom_site_aniso_U_11
_atom_site_aniso_U_22
_atom_site_aniso_U_33
_atom_site_aniso_U_23
_atom_site_aniso_U_13
_atom_site_aniso_U_12
Sn5 0.0340(3) 0.0542(3) 0.0265(3) 0.0200(2) -0.0007(2) 0.0065(2)
Sn6 0.0336(3) 0.0615(3) 0.0300(3) 0.0264(2) 0.0018(2) 0.0080(2)
Sn4 0.0326(3) 0.0644(3) 0.0253(3) 0.0202(2) 0.0006(2) 0.0072(2)
Sn7 0.0409(3) 0.0529(3) 0.0337(3) 0.0245(2) -0.0003(2) 0.0059(2)
Sn3 0.0379(3) 0.0542(3) 0.0268(3) 0.0145(2) -0.0003(2) 0.0062(2)
Sn8 0.0487(3) 0.0595(4) 0.0461(3) 0.0341(3) -0.0007(3) 0.0071(3)
Sn9 0.0537(4) 0.0498(3) 0.0477(4) 0.0260(3) 0.0001(3) 0.0049(3)
Sn2 0.0424(3) 0.0679(4) 0.0271(3) 0.0109(2) 0.0015(2) 0.0067(3)
Sn1 0.0703(4) 0.0575(4) 0.0375(3) 0.0085(3) 0.0046(3) 0.0149(3)
C14 0.081(6) 0.043(5) 0.044(5) 0.023(4) 0.007(4) 0.024(4)
C32 0.098(11) 0.115(11) 0.45(3) 0.159(15) -0.028(14) 0.027(9)
C29 0.117(10) 0.138(10) 0.033(6) -0.002(6) 0.006(6) 0.007(8)
O5 0.041(3) 0.050(3) 0.025(3) 0.016(2) -0.004(2) 0.008(2)
O4 0.037(3) 0.045(3) 0.027(3) 0.013(2) -0.005(2) 0.005(2)
O6 0.047(3) 0.050(3) 0.025(3) 0.019(2) -0.003(2) 0.007(2)
O7 0.042(3) 0.053(3) 0.037(3) 0.025(2) -0.001(2) 0.006(2)
O3 0.040(3) 0.053(3) 0.029(3) 0.009(2) -0.004(2) 0.003(2)
O8 0.053(3) 0.047(3) 0.039(3) 0.024(2) -0.009(2) 0.006(2)
O1 0.069(4) 0.066(4) 0.031(3) 0.000(3) 0.000(3) 0.009(3)
O9 0.065(4) 0.059(3) 0.069(4) 0.042(3) -0.006(3) 0.006(3)
O2 0.049(3) 0.055(3) 0.029(3) 0.009(2) 0.000(2) 0.011(2)
C55 0.037(4) 0.064(5) 0.035(4) 0.022(4) -0.008(3) 0.003(4)
C51 0.041(4) 0.055(5) 0.026(4) 0.015(3) 0.003(3) 0.004(4)
C9 0.054(5) 0.053(5) 0.033(4) 0.020(4) -0.001(4) 0.010(4)
C21 0.045(5) 0.053(5) 0.024(4) 0.019(3) -0.001(3) 0.011(4)
C52 0.050(5) 0.081(6) 0.068(6) 0.046(5) 0.016(5) 0.018(5)
C6 0.047(5) 0.056(5) 0.041(5) 0.026(4) 0.001(4) 0.011(4)
C18 0.045(5) 0.052(5) 0.024(4) 0.019(3) -0.004(3) 0.004(4)
C65 0.060(5) 0.068(5) 0.032(4) 0.028(4) 0.007(4) 0.006(4)
C26 0.053(5) 0.048(5) 0.048(5) 0.021(4) 0.006(4) 0.003(4)
C145 0.046(5) 0.078(6) 0.031(4) 0.027(4) 0.002(4) 0.008(4)
C19 0.048(5) 0.049(5) 0.029(4) 0.025(3) 0.001(3) 0.009(4)
C146 0.052(5) 0.112(7) 0.037(5) 0.039(5) 0.009(4) 0.010(5)
C22 0.050(5) 0.044(4) 0.029(4) 0.022(3) -0.002(3) 0.011(4)
C27 0.060(5) 0.060(5) 0.042(5) 0.031(4) 0.012(4) 0.009(4)
C7 0.048(5) 0.059(5) 0.024(4) 0.025(3) -0.006(3) 0.005(4)
C75 0.044(5) 0.066(5) 0.042(5) 0.023(4) -0.004(4) 0.013(4)
C66 0.045(5) 0.111(7) 0.045(5) 0.041(5) 0.006(4) 0.009(5)
C20 0.044(5) 0.053(5) 0.024(4) 0.023(3) 0.000(3) 0.008(4)
C72 0.055(6) 0.077(6) 0.055(6) 0.036(5) 0.010(4) -0.003(5)
C17 0.057(5) 0.045(4) 0.023(4) 0.017(3) -0.003(3) 0.015(4)
C8 0.052(5) 0.046(4) 0.024(4) 0.022(3) 0.001(3) 0.011(4)
C131 0.053(5) 0.058(5) 0.038(5) 0.018(4) 0.016(4) 0.011(4)
O14 0.103(6) 0.069(4) 0.061(4) 0.020(3) 0.013(4) 0.036(4)
C56 0.044(5) 0.150(9) 0.052(6) 0.052(6) 0.003(4) 0.022(6)
C24 0.076(7) 0.055(5) 0.034(5) 0.019(4) 0.006(4) 0.021(5)
C71 0.048(5) 0.055(5) 0.038(4) 0.026(4) 0.007(4) 0.008(4)
C23 0.062(6) 0.052(5) 0.026(4) 0.015(3) 0.005(4) 0.012(4)
O13 0.088(5) 0.070(4) 0.065(4) 0.015(3) 0.019(4) 0.030(4)
C53 0.060(7) 0.169(11) 0.100(9) 0.084(8) 0.045(6) 0.032(7)
C132 0.063(6) 0.098(7) 0.065(6) 0.040(5) 0.019(5) 0.027(5)
C4 0.062(5) 0.044(4) 0.024(4) 0.016(3) -0.001(4) 0.008(4)
C126 0.059(6) 0.143(9) 0.047(6) 0.038(6) 0.009(5) 0.008(6)
O15 0.086(5) 0.047(4) 0.079(5) 0.030(3) -0.007(4) -0.004(3)
C15 0.081(7) 0.047(5) 0.039(5) 0.024(4) -0.013(5) 0.008(5)
C147 0.054(6) 0.162(10) 0.055(6) 0.054(6) 0.015(5) 0.014(6)
C67 0.059(6) 0.161(10) 0.058(6) 0.059(7) 0.017(5) 0.015(6)
O12 0.085(5) 0.049(4) 0.063(4) 0.020(3) 0.002(3) 0.000(3)
C125 0.071(6) 0.105(7) 0.031(5) 0.022(5) 0.019(4) 0.025(5)
C11 0.061(6) 0.052(5) 0.027(4) 0.021(4) -0.005(4) 0.014(4)
C28 0.068(6) 0.056(5) 0.035(5) 0.022(4) -0.003(4) -0.006(4)
C10 0.061(6) 0.066(6) 0.033(5) 0.019(4) 0.007(4) 0.034(5)
C2 0.104(8) 0.045(5) 0.050(6) 0.017(4) -0.002(5) 0.016(5)
N2 0.087(6) 0.048(4) 0.036(4) 0.016(3) -0.007(4) 0.020(4)
C3 0.072(6) 0.047(5) 0.041(5) 0.021(4) -0.014(5) 0.002(5)
N1 0.095(6) 0.043(4) 0.039(4) 0.016(3) -0.003(4) 0.022(4)
C12 0.075(7) 0.068(6) 0.043(5) 0.027(5) 0.000(5) 0.029(6)
C5 0.054(5) 0.056(5) 0.035(4) 0.026(4) -0.004(4) -0.003(4)
C76 0.056(6) 0.155(10) 0.058(7) 0.052(6) 0.005(5) 0.022(6)
C25 0.066(6) 0.063(6) 0.039(5) 0.022(4) 0.017(4) 0.021(5)
C57 0.044(6) 0.205(12) 0.079(8) 0.085(8) 0.012(5) 0.024(7)
C16 0.065(6) 0.051(5) 0.034(4) 0.027(4) 0.003(4) 0.010(4)
C127 0.073(8) 0.221(14) 0.066(8) 0.060(8) 0.029(6) 0.011(8)
C61 0.038(4) 0.070(5) 0.043(5) 0.028(4) 0.008(4) 0.013(4)
C141 0.038(5) 0.079(6) 0.038(5) 0.025(4) -0.005(4) 0.006(4)
C81 0.061(6) 0.064(5) 0.054(6) 0.030(4) 0.002(4) 0.013(4)
C142 0.044(5) 0.126(8) 0.048(6) 0.044(5) 0.003(4) 0.019(5)
C121 0.050(5) 0.082(6) 0.050(6) 0.012(5) -0.003(4) 0.007(4)
C62 0.043(5) 0.122(8) 0.048(5) 0.047(5) -0.001(4) 0.015(5)
O17 0.077(4) 0.044(3) 0.057(4) 0.022(3) -0.003(3) 0.018(3)
C135 0.043(5) 0.065(5) 0.041(5) 0.021(4) -0.002(4) 0.008(4)
C143 0.038(5) 0.203(12) 0.063(7) 0.065(7) 0.002(5) 0.017(6)
C82 0.051(6) 0.130(9) 0.058(6) 0.048(6) -0.002(5) 0.010(6)
O16 0.075(4) 0.053(3) 0.040(3) 0.024(3) -0.006(3) 0.012(3)
C124 0.087(9) 0.271(18) 0.072(9) 0.052(10) -0.020(7) 0.051(10)
C63 0.038(5) 0.205(12) 0.072(7) 0.083(8) 0.005(5) 0.022(6)
C123 0.071(7) 0.174(12) 0.066(8) 0.043(7) -0.003(6) 0.034(7)
C64 0.050(7) 0.40(2) 0.083(9) 0.135(12) -0.005(6) 0.035(10)
C13 0.117(8) 0.042(5) 0.038(5) 0.012(4) -0.010(5) 0.021(5)
C122 0.052(6) 0.126(8) 0.052(6) 0.033(6) -0.003(5) 0.019(5)
C85 0.066(6) 0.078(6) 0.070(6) 0.047(5) 0.013(5) 0.008(5)
C133 0.058(7) 0.153(11) 0.120(11) 0.058(8) 0.038(7) 0.002(7)
C83 0.069(7) 0.190(12) 0.089(9) 0.088(9) -0.002(6) 0.017(7)
C86 0.079(8) 0.131(9) 0.048(6) 0.029(6) 0.009(5) 0.015(7)
C148 0.072(9) 0.36(2) 0.104(11) 0.116(13) 0.047(8) 0.046(11)
C54 0.039(7) 0.34(2) 0.216(17) 0.171(16) 0.047(9) 0.029(10)
C144 0.053(7) 0.33(2) 0.074(9) 0.097(11) -0.011(6) 0.026(9)
C68 0.050(7) 0.38(2) 0.115(11) 0.127(14) 0.037(7) 0.039(11)
C136 0.060(7) 0.153(10) 0.070(7) 0.056(7) 0.004(5) 0.019(6)
O10 0.076(4) 0.055(3) 0.037(3) 0.013(3) 0.001(3) 0.018(3)
O11 0.144(6) 0.054(4) 0.050(4) 0.003(3) -0.004(4) 0.027(4)
C1 0.083(7) 0.054(6) 0.048(6) 0.014(4) 0.007(5) 0.017(5)
C95 0.063(6) 0.065(6) 0.052(6) 0.021(4) 0.010(4) 0.006(5)
C91 0.062(6) 0.064(6) 0.058(6) 0.018(4) 0.003(5) 0.005(5)
C137 0.042(6) 0.220(13) 0.085(8) 0.083(8) 0.021(6) 0.028(7)
C96 0.080(8) 0.103(9) 0.101(9) 0.034(7) 0.021(7) 0.015(6)
C101 0.112(9) 0.096(8) 0.071(8) 0.020(6) 0.012(7) -0.045(7)
C92 0.091(10) 0.150(12) 0.104(11) 0.015(8) 0.022(8) -0.006(8)
C73 0.060(7) 0.181(12) 0.100(9) 0.073(9) 0.026(7) 0.002(7)
C87 0.085(9) 0.189(13) 0.083(9) 0.053(9) 0.021(7) -0.004(9)
C97 0.068(8) 0.154(11) 0.102(10) 0.043(8) 0.030(7) -0.012(7)
C102 0.075(8) 0.124(10) 0.099(10) 0.046(8) 0.008(7) 0.005(7)
C77 0.048(7) 0.284(17) 0.100(10) 0.106(11) 0.031(6) 0.040(8)
C58 0.076(10) 0.59(4) 0.154(15) 0.23(2) 0.062(10) 0.095(15)
C84 0.073(8) 0.34(2) 0.096(10) 0.127(13) -0.014(7) 0.007(10)
C128 0.073(10) 0.53(4) 0.145(16) 0.146(19) 0.054(10) 0.057(15)
C138 0.067(9) 0.71(4) 0.162(15) 0.26(2) 0.064(10) 0.110(16)
C74 0.061(9) 0.32(2) 0.213(18) 0.160(16) 0.042(10) 0.009(11)
C103 0.128(13) 0.230(17) 0.121(13) 0.105(12) 0.020(10) -0.026(12)
C88 0.080(11) 0.44(3) 0.122(14) 0.078(16) 0.041(10) -0.004(14)
C31 0.110(9) 0.088(8) 0.123(10) 0.078(7) -0.029(7) -0.003(7)
C78 0.079(11) 0.81(5) 0.175(18) 0.29(3) 0.059(11) 0.079(19)
C134 0.090(11) 0.27(2) 0.23(2) 0.108(16) 0.068(12) 0.030(12)
C30 0.162(15) 0.214(16) 0.071(10) -0.026(10) 0.026(10) 0.010(11)
C98 0.132(13) 0.229(17) 0.24(2) 0.158(15) 0.075(13) 0.008(12)
C104 0.125(14) 0.31(2) 0.20(2) 0.143(18) 0.042(13) 0.014(13)
C93 0.098(16) 0.33(4) 0.17(3) -0.03(2) 0.070(16) -0.10(2)
C94 0.12(2) 0.89(14) 0.25(4) 0.14(6) 0.07(2) 0.07(5)
C37 0.23(6) 0.34(9) 0.23(8) 0.14(7) 0.17(6) 0.12(5)
O20 0.073(11) 0.173(18) 0.26(2) 0.129(17) 0.053(13) 0.048(11)
C38 0.071(18) 0.14(2) 0.065(19) 0.041(15) 0.031(16) 0.052(18)
C105 0.111(9) 0.208(15) 0.066(8) 0.038(9) -0.009(7) 0.047(9)
C106 0.158(15) 0.234(19) 0.23(2) -0.015(15) 0.099(16) 0.052(12)
C107 0.142(12) 0.26(3) 0.59(5) -0.04(3) 0.11(2) 0.093(17)
C108 0.64(6) 0.34(4) 1.23(11) 0.27(5) 0.73(8) 0.34(4)
C33 0.328(17) 0.325(17) 0.314(17) 0.091(10) 0.091(10) 0.088(10)
C34 0.227(12) 0.226(11) 0.236(12) 0.084(9) 0.000(8) 0.083(9)
O18 0.127(10) 0.237(14) 0.38(2) 0.008(13) 0.029(12) 0.059(10)
C35 0.143(16) 0.158(18) 0.24(2) 0.036(17) -0.002(15) -0.003(14)
C36 0.27(2) 0.152(17) 0.21(2) 0.042(14) 0.062(17) -0.051(17)
O19 0.126(8) 0.124(8) 0.225(12) -0.004(8) -0.019(8) 0.009(6)

loop_
_atom_type_symbol
_atom_type_description
_atom_type_scat_dispersion_real
_atom_type_scat_dispersion_imag
_atom_type_scat_source
C C 0.0033 0.0016 'International Tables Vol C Tables 4.2.6.8 and 6.1.1.4'
H H 0.0000 0.0000 'International Tables Vol C Tables 4.2.6.8 and 6.1.1.4'
N N 0.0061 0.0033 'International Tables Vol C Tables 4.2.6.8 and 6.1.1.4'
O O 0.0106 0.0060 'International Tables Vol C Tables 4.2.6.8 and 6.1.1.4'
Sn Sn -0.6537 1.4246 'International Tables Vol C Tables 4.2.6.8 and 6.1.1.4'

loop_
_geom_angle_atom_site_label_1
_geom_angle_atom_site_label_2
_geom_angle_atom_site_label_3
_geom_angle
O5 Sn5 O6 75.71(16)
O5 Sn5 C51 116.8(2)
O6 Sn5 C51 97.9(2)
O5 Sn5 O4 75.66(17)
O6 Sn5 O4 151.30(16)
C51 Sn5 O4 96.6(2)
O5 Sn5 C55 124.5(2)
O6 Sn5 C55 97.7(2)
C51 Sn5 C55 118.7(3)
O4 Sn5 C55 96.8(2)
O5 Sn5 Sn6 39.30(12)
O6 Sn5 Sn6 36.49(11)
C51 Sn5 Sn6 109.69(19)
O4 Sn5 Sn6 114.96(11)
C55 Sn5 Sn6 117.47(19)
O5 Sn5 Sn4 38.95(12)
O6 Sn5 Sn4 114.66(11)
C51 Sn5 Sn4 109.14(18)
O4 Sn5 Sn4 36.77(11)
C55 Sn5 Sn4 116.7(2)
Sn6 Sn5 Sn4 78.204(16)
O6 Sn6 C61 121.0(2)
O6 Sn6 O7 75.84(17)
C61 Sn6 O7 98.9(2)
O6 Sn6 C65 121.9(2)
C61 Sn6 C65 117.1(3)
O7 Sn6 C65 97.3(3)
O6 Sn6 O5 75.56(17)
C61 Sn6 O5 97.2(2)
O7 Sn6 O5 151.35(16)
C65 Sn6 O5 96.4(2)
O6 Sn6 Sn5 38.58(13)
C61 Sn6 Sn5 111.85(19)
O7 Sn6 Sn5 114.41(11)
C65 Sn6 Sn5 115.3(2)
O5 Sn6 Sn5 37.05(11)
O6 Sn6 Sn7 38.83(13)
C61 Sn6 Sn7 112.7(2)
O7 Sn6 Sn7 37.13(11)
C65 Sn6 Sn7 116.3(2)
O5 Sn6 Sn7 114.36(11)
Sn5 Sn6 Sn7 77.323(15)
O4 Sn4 O5 76.11(16)
O4 Sn4 C141 120.2(2)
O5 Sn4 C141 99.5(3)
O4 Sn4 C145 121.8(2)
O5 Sn4 C145 97.6(3)
C141 Sn4 C145 118.0(3)
O4 Sn4 O3 75.33(16)
O5 Sn4 O3 151.36(16)
C141 Sn4 O3 96.6(2)
C145 Sn4 O3 95.5(3)
O4 Sn4 Sn5 39.20(12)
O5 Sn4 Sn5 36.97(11)
C141 Sn4 Sn5 113.2(2)
C145 Sn4 Sn5 115.8(2)
O3 Sn4 Sn5 114.53(11)
O4 Sn4 Sn3 38.17(12)
O5 Sn4 Sn3 114.27(11)
C141 Sn4 Sn3 110.9(2)
C145 Sn4 Sn3 114.9(2)
O3 Sn4 Sn3 37.26(11)
Sn5 Sn4 Sn3 77.320(15)
O7 Sn7 C71 117.3(2)
O7 Sn7 C75 123.0(2)
C71 Sn7 C75 119.7(3)
O7 Sn7 O6 75.21(17)
C71 Sn7 O6 97.4(2)
C75 Sn7 O6 97.4(2)
O7 Sn7 O8 74.51(17)
C71 Sn7 O8 97.2(2)
C75 Sn7 O8 98.2(2)
O6 Sn7 O8 149.70(17)
O7 Sn7 Sn6 38.98(13)
C71 Sn7 Sn6 109.2(2)
C75 Sn7 Sn6 116.7(2)
O6 Sn7 Sn6 36.34(11)
O8 Sn7 Sn6 113.45(12)
O7 Sn7 Sn8 38.21(13)
C71 Sn7 Sn8 110.30(19)
C75 Sn7 Sn8 116.1(2)
O6 Sn7 Sn8 113.42(11)
O8 Sn7 Sn8 36.32(11)
Sn6 Sn7 Sn8 77.135(16)
O3 Sn3 O4 76.02(17)
O3 Sn3 C131 115.7(2)
O4 Sn3 C131 99.5(2)
O3 Sn3 C135 123.3(2)
O4 Sn3 C135 98.2(2)
C131 Sn3 C135 120.9(3)
O3 Sn3 O2 74.06(17)
O4 Sn3 O2 149.91(17)
C131 Sn3 O2 96.2(2)
C135 Sn3 O2 95.4(2)
O3 Sn3 Sn4 39.81(13)
O4 Sn3 Sn4 36.31(11)
C131 Sn3 Sn4 109.9(2)
C135 Sn3 Sn4 117.3(2)
O2 Sn3 Sn4 113.87(12)
O8 Sn8 O7 75.65(17)
O8 Sn8 C85 123.5(3)
O7 Sn8 C85 98.3(3)
O8 Sn8 C81 119.1(3)
O7 Sn8 C81 98.8(3)
C85 Sn8 C81 117.4(3)
O8 Sn8 O9 73.08(18)
O7 Sn8 O9 148.50(18)
C85 Sn8 O9 95.7(3)
C81 Sn8 O9 99.5(3)
O8 Sn8 Sn7 38.80(13)
O7 Sn8 Sn7 36.88(12)
C85 Sn8 Sn7 116.7(2)
C81 Sn8 Sn7 112.6(2)
O9 Sn8 Sn7 111.85(13)
O8 Sn9 C91 108.6(3)
O8 Sn9 C95 102.8(3)
C91 Sn9 C95 148.7(3)
O8 Sn9 O9 71.34(18)
C91 Sn9 O9 92.8(3)
C95 Sn9 O9 96.9(3)
O8 Sn9 O16 82.36(17)
C91 Sn9 O16 91.8(3)
C95 Sn9 O16 92.6(3)
O9 Sn9 O16 153.40(19)
O2 Sn2 O3 75.99(18)
O2 Sn2 C125 120.9(3)
O3 Sn2 C125 99.1(3)
O2 Sn2 C121 119.0(3)
O3 Sn2 C121 100.2(3)
C125 Sn2 C121 119.8(3)
O2 Sn2 O1 73.11(18)
O3 Sn2 O1 149.01(19)
C125 Sn2 O1 94.8(3)
C121 Sn2 O1 96.7(3)
O2 Sn1 C105 116.9(4)
O2 Sn1 C101 108.8(4)
C105 Sn1 C101 131.9(5)
O2 Sn1 O10 83.13(18)
C105 Sn1 O10 98.8(3)
C101 Sn1 O10 100.7(3)
O2 Sn1 O1 72.00(18)
C105 Sn1 O1 91.1(3)
C101 Sn1 O1 89.2(3)
O10 Sn1 O1 155.07(19)
O17 C14 O16 125.1(7)
O17 C14 C13 118.9(7)
O16 C14 C13 114.7(6)
C31 C32 H32A 109.5
C31 C32 H32B 109.5
H32A C32 H32B 109.5
C31 C32 H32C 109.5
H32A C32 H32C 109.5
H32B C32 H32C 109.5
C30 C29 O1 115.7(11)
C30 C29 H29A 108.3
O1 C29 H29A 108.3
C30 C29 H29B 108.3
O1 C29 H29B 108.3
H29A C29 H29B 107.4
Sn5 O5 Sn4 104.08(18)
Sn5 O5 Sn6 103.65(18)
Sn4 O5 Sn6 152.1(2)
Sn4 O4 Sn3 105.52(18)
Sn4 O4 Sn5 104.03(18)
Sn3 O4 Sn5 150.2(2)
Sn6 O6 Sn5 104.93(19)
Sn6 O6 Sn7 104.83(19)
Sn5 O6 Sn7 149.8(2)
Sn7 O7 Sn8 104.9(2)
Sn7 O7 Sn6 103.89(19)
Sn8 O7 Sn6 150.9(2)
Sn3 O3 Sn2 106.3(2)
Sn3 O3 Sn4 102.94(18)
Sn2 O3 Sn4 150.7(2)
Sn8 O8 Sn9 113.3(2)
Sn8 O8 Sn7 104.9(2)
Sn9 O8 Sn7 141.7(2)
C29 O1 Sn2 129.3(6)
C29 O1 Sn1 127.7(6)
Sn2 O1 Sn1 100.32(19)
C31 O9 Sn8 129.3(5)
C31 O9 Sn9 128.0(5)
Sn8 O9 Sn9 102.3(2)
Sn1 O2 Sn2 113.9(2)
Sn1 O2 Sn3 141.9(2)
Sn2 O2 Sn3 103.6(2)
C56 C55 Sn5 117.1(5)
C56 C55 H55A 108.0
Sn5 C55 H55A 108.0
C56 C55 H55B 108.0
Sn5 C55 H55B 108.0
H55A C55 H55B 107.3
C52 C51 Sn5 114.8(5)
C52 C51 H51A 108.6
Sn5 C51 H51A 108.6
C52 C51 H51B 108.6
Sn5 C51 H51B 108.6
H51A C51 H51B 107.5
C10 C9 C8 119.4(7)
C10 C9 H9A 120.3
C8 C9 H9A 120.3
C20 C21 C7 122.5(7)
C20 C21 C22 118.3(7)
C7 C21 C22 119.2(7)
C51 C52 C53 111.9(7)
C51 C52 H52A 109.2
C53 C52 H52A 109.2
C51 C52 H52B 109.2
C53 C52 H52B 109.2
H52A C52 H52B 107.9
C7 C6 C5 121.4(8)
C7 C6 H6A 119.3
C5 C6 H6A 119.3
C17 C18 C19 119.5(7)
C17 C18 C8 118.0(7)
C19 C18 C8 122.5(7)
C66 C65 Sn6 114.1(5)
C66 C65 H65A 108.7
Sn6 C65 H65A 108.7
C66 C65 H65B 108.7
Sn6 C65 H65B 108.7
H65A C65 H65B 107.6
C20 C26 C25 121.9(7)
C20 C26 H26A 119.0
C25 C26 H26A 119.0
C146 C145 Sn4 113.4(5)
C146 C145 H14A 108.9
Sn4 C145 H14A 108.9
C146 C145 H14B 108.9
Sn4 C145 H14B 108.9
H14A C145 H14B 107.7
C27 C19 C18 118.2(7)
C27 C19 C20 121.9(7)
C18 C19 C20 119.8(7)
C145 C146 C147 113.1(6)
C145 C146 H14C 109.0
C147 C146 H14C 109.0
C145 C146 H14D 109.0
C147 C146 H14D 109.0
H14C C146 H14D 107.8
C23 C22 C4 121.6(7)
C23 C22 C21 119.6(7)
C4 C22 C21 118.8(7)
C19 C27 C28 121.5(8)
C19 C27 H27A 119.2
C28 C27 H27A 119.2
C6 C7 C21 118.7(7)
C6 C7 C8 122.6(7)
C21 C7 C8 118.7(7)
C76 C75 Sn7 116.7(5)
C76 C75 H75A 108.1
Sn7 C75 H75A 108.1
C76 C75 H75B 108.1
Sn7 C75 H75B 108.1
H75A C75 H75B 107.3
C65 C66 C67 114.2(7)
C65 C66 H66A 108.7
C67 C66 H66A 108.7
C65 C66 H66B 108.7
C67 C66 H66B 108.7
H66A C66 H66B 107.6
C26 C20 C21 119.1(7)
C26 C20 C19 122.8(7)
C21 C20 C19 118.1(7)
C71 C72 C73 111.4(7)
C71 C72 H72A 109.3
C73 C72 H72A 109.3
C71 C72 H72B 109.3
C73 C72 H72B 109.3
H72A C72 H72B 108.0
C16 C17 C11 119.1(7)
C16 C17 C18 120.5(8)
C11 C17 C18 120.4(7)
C9 C8 C18 120.4(7)
C9 C8 C7 121.2(7)
C18 C8 C7 118.4(7)
C132 C131 Sn3 115.4(5)
C132 C131 H13A 108.4
Sn3 C131 H13A 108.4
C132 C131 H13B 108.4
Sn3 C131 H13B 108.4
H13A C131 H13B 107.5
C55 C56 C57 112.4(7)
C55 C56 H56A 109.1
C57 C56 H56A 109.1
C55 C56 H56B 109.1
C57 C56 H56B 109.1
H56A C56 H56B 107.9
O13 C24 N2 120.6(8)
O13 C24 C23 122.5(9)
N2 C24 C23 116.9(8)
C72 C71 Sn7 115.5(5)
C72 C71 H71A 108.4
Sn7 C71 H71A 108.4
C72 C71 H71B 108.4
Sn7 C71 H71B 108.4
H71A C71 H71B 107.5
C25 C23 C22 120.2(7)
C25 C23 C24 119.6(8)
C22 C23 C24 120.1(8)
C54 C53 C52 111.3(9)
C54 C53 H53A 109.4
C52 C53 H53A 109.4
C54 C53 H53B 109.4
C52 C53 H53B 109.4
H53A C53 H53B 108.0
C133 C132 C131 111.7(8)
C133 C132 H13C 109.3
C131 C132 H13C 109.3
C133 C132 H13D 109.3
C131 C132 H13D 109.3
H13C C132 H13D 107.9
C5 C4 C22 120.7(7)
C5 C4 C3 120.1(8)
C22 C4 C3 119.2(8)
C125 C126 C127 114.0(8)
C125 C126 H12A 108.8
C127 C126 H12A 108.8
C125 C126 H12B 108.8
C127 C126 H12B 108.8
H12A C126 H12B 107.7
O15 C15 N1 120.4(8)
O15 C15 C16 123.3(10)
N1 C15 C16 116.2(8)
C148 C147 C146 112.5(8)
C148 C147 H14E 109.1
C146 C147 H14E 109.1
C148 C147 H14F 109.1
C146 C147 H14F 109.1
H14E C147 H14F 107.8
C68 C67 C66 113.9(8)
C68 C67 H67A 108.8
C66 C67 H67A 108.8
C68 C67 H67B 108.8
C66 C67 H67B 108.8
H67A C67 H67B 107.7
C126 C125 Sn2 114.3(6)
C126 C125 H12C 108.7
Sn2 C125 H12C 108.7
C126 C125 H12D 108.7
Sn2 C125 H12D 108.7
H12C C125 H12D 107.6
C10 C11 C17 119.4(7)
C10 C11 C12 118.9(8)
C17 C11 C12 121.7(8)
C16 C28 C27 120.9(8)
C16 C28 H28A 119.6
C27 C28 H28A 119.6
C11 C10 C9 122.3(8)
C11 C10 H10A 118.8
C9 C10 H10A 118.8
N2 C2 C1 115.8(6)
N2 C2 H2A 108.3
C1 C2 H2A 108.3
N2 C2 H2B 108.3
C1 C2 H2B 108.3
H2A C2 H2B 107.4
C24 N2 C3 125.0(7)
C24 N2 C2 117.8(8)
C3 N2 C2 117.1(8)
O12 C3 N2 120.5(8)
O12 C3 C4 122.3(9)
N2 C3 C4 117.2(8)
C15 N1 C12 126.3(8)
C15 N1 C13 116.3(8)
C12 N1 C13 117.4(8)
O14 C12 N1 120.9(9)
O14 C12 C11 123.9(9)
N1 C12 C11 115.2(8)
C4 C5 C6 121.1(7)
C4 C5 H5A 119.5
C6 C5 H5A 119.5
C75 C76 C77 111.5(7)
C75 C76 H76A 109.3
C77 C76 H76A 109.3
C75 C76 H76B 109.3
C77 C76 H76B 109.3
H76A C76 H76B 108.0
C23 C25 C26 120.8(8)
C23 C25 H25A 119.6
C26 C25 H25A 119.6
C58 C57 C56 112.6(8)
C58 C57 H57A 109.1
C56 C57 H57A 109.1
C58 C57 H57B 109.1
C56 C57 H57B 109.1
H57A C57 H57B 107.8
C28 C16 C17 119.3(8)
C28 C16 C15 119.2(8)
C17 C16 C15 121.4(8)
C128 C127 C126 112.3(10)
C128 C127 H12E 109.1
C126 C127 H12E 109.1
C128 C127 H12F 109.1
C126 C127 H12F 109.1
H12E C127 H12F 107.9
C62 C61 Sn6 111.3(5)
C62 C61 H61A 109.4
Sn6 C61 H61A 109.4
C62 C61 H61B 109.4
Sn6 C61 H61B 109.4
H61A C61 H61B 108.0
C142 C141 Sn4 111.0(5)
C142 C141 H14G 109.4
Sn4 C141 H14G 109.4
C142 C141 H14H 109.4
Sn4 C141 H14H 109.4
H14G C141 H14H 108.0
C82 C81 Sn8 111.5(6)
C82 C81 H81A 109.3
Sn8 C81 H81A 109.3
C82 C81 H81B 109.3
Sn8 C81 H81B 109.3
H81A C81 H81B 108.0
C143 C142 C141 113.9(7)
C143 C142 H14I 108.8
C141 C142 H14I 108.8
C143 C142 H14J 108.8
C141 C142 H14J 108.8
H14I C142 H14J 107.7
C122 C121 Sn2 112.2(6)
C122 C121 H12G 109.2
Sn2 C121 H12G 109.2
C122 C121 H12H 109.2
Sn2 C121 H12H 109.2
H12G C121 H12H 107.9
C61 C62 C63 114.1(7)
C61 C62 H62A 108.7
C63 C62 H62A 108.7
C61 C62 H62B 108.7
C63 C62 H62B 108.7
H62A C62 H62B 107.6
C136 C135 Sn3 116.9(5)
C136 C135 H13E 108.1
Sn3 C135 H13E 108.1
C136 C135 H13F 108.1
Sn3 C135 H13F 108.1
H13E C135 H13F 107.3
C142 C143 C144 111.8(8)
C142 C143 H14K 109.3
C144 C143 H14K 109.3
C142 C143 H14L 109.3
C144 C143 H14L 109.3
H14K C143 H14L 107.9
C83 C82 C81 113.8(8)
C83 C82 H82A 108.8
C81 C82 H82A 108.8
C83 C82 H82B 108.8
C81 C82 H82B 108.8
H82A C82 H82B 107.7
C14 O16 Sn9 110.3(4)
C123 C124 H12I 109.5
C123 C124 H12J 109.5
H12I C124 H12J 109.5
C123 C124 H12K 109.5
H12I C124 H12K 109.5
H12J C124 H12K 109.5
C64 C63 C62 110.5(7)
C64 C63 H63A 109.5
C62 C63 H63A 109.5
C64 C63 H63B 109.5
C62 C63 H63B 109.5
H63A C63 H63B 108.1
C122 C123 C124 111.6(9)
C122 C123 H12L 109.3
C124 C123 H12L 109.3
C122 C123 H12M 109.3
C124 C123 H12M 109.3
H12L C123 H12M 108.0
C63 C64 H64A 109.5
C63 C64 H64B 109.5
H64A C64 H64B 109.5
C63 C64 H64C 109.5
H64A C64 H64C 109.5
H64B C64 H64C 109.5
N1 C13 C14 114.6(6)
N1 C13 H13G 108.6
C14 C13 H13G 108.6
N1 C13 H13H 108.6
C14 C13 H13H 108.6
H13G C13 H13H 107.6
C123 C122 C121 113.0(8)
C123 C122 H12N 109.0
C121 C122 H12N 109.0
C123 C122 H12O 109.0
C121 C122 H12O 109.0
H12N C122 H12O 107.8
C86 C85 Sn8 116.6(6)
C86 C85 H85A 108.1
Sn8 C85 H85A 108.1
C86 C85 H85B 108.1
Sn8 C85 H85B 108.1
H85A C85 H85B 107.3
C134 C133 C132 112.3(10)
C134 C133 H13I 109.1
C132 C133 H13I 109.1
C134 C133 H13J 109.1
C132 C133 H13J 109.1
H13I C133 H13J 107.9
C84 C83 C82 110.4(9)
C84 C83 H83A 109.6
C82 C83 H83A 109.6
C84 C83 H83B 109.6
C82 C83 H83B 109.6
H83A C83 H83B 108.1
C85 C86 C87 113.5(8)
C85 C86 H86A 108.9
C87 C86 H86A 108.9
C85 C86 H86B 108.9
C87 C86 H86B 108.9
H86A C86 H86B 107.7
C147 C148 H14M 109.5
C147 C148 H14N 109.5
H14M C148 H14N 109.5
C147 C148 H14O 109.5
H14M C148 H14O 109.5
H14N C148 H14O 109.5
C53 C54 H54A 109.5
C53 C54 H54B 109.5
H54A C54 H54B 109.5
C53 C54 H54C 109.5
H54A C54 H54C 109.5
H54B C54 H54C 109.5
C143 C144 H14P 109.5
C143 C144 H14Q 109.5
H14P C144 H14Q 109.5
C143 C144 H14R 109.5
H14P C144 H14R 109.5
H14Q C144 H14R 109.5
C67 C68 H68A 109.5
C67 C68 H68B 109.5
H68A C68 H68B 109.5
C67 C68 H68C 109.5
H68A C68 H68C 109.5
H68B C68 H68C 109.5
C135 C136 C137 112.3(7)
C135 C136 H13K 109.1
C137 C136 H13K 109.1
C135 C136 H13L 109.1
C137 C136 H13L 109.1
H13K C136 H13L 107.9
C1 O10 Sn1 109.7(5)
O11 C1 O10 126.1(8)
O11 C1 C2 118.0(8)
O10 C1 C2 115.8(7)
C96 C95 Sn9 118.1(6)
C96 C95 H95A 107.8
Sn9 C95 H95A 107.8
C96 C95 H95B 107.8
Sn9 C95 H95B 107.8
H95A C95 H95B 107.1
C92 C91 Sn9 115.4(7)
C92 C91 H91A 108.4
Sn9 C91 H91A 108.4
C92 C91 H91B 108.4
Sn9 C91 H91B 108.4
H91A C91 H91B 107.5
C136 C137 C138 112.4(9)
C136 C137 H13M 109.1
C138 C137 H13M 109.1
C136 C137 H13N 109.1
C138 C137 H13N 109.1
H13M C137 H13N 107.9
C95 C96 C97 111.2(9)
C95 C96 H96A 109.4
C97 C96 H96A 109.4
C95 C96 H96B 109.4
C97 C96 H96B 109.4
H96A C96 H96B 108.0
C102 C101 Sn1 120.5(7)
C102 C101 H10B 107.2
Sn1 C101 H10B 107.2
C102 C101 H10W 107.2
Sn1 C101 H10W 107.2
H10B C101 H10W 106.8
C93' C92 C91 120.0(19)
C93' C92 C93 20(2)
C91 C92 C93 107.5(13)
C93' C92 H92A 90.7
C91 C92 H92A 110.2
C93 C92 H92A 110.2
C93' C92 H92B 115.0
C91 C92 H92B 110.2
C93 C92 H92B 110.2
H92A C92 H92B 108.5
C74 C73 C72 113.9(10)
C74 C73 H73A 108.8
C72 C73 H73A 108.8
C74 C73 H73B 108.8
C72 C73 H73B 108.8
H73A C73 H73B 107.7
C88 C87 C86 112.1(11)
C88 C87 H87A 109.2
C86 C87 H87A 109.2
C88 C87 H87B 109.2
C86 C87 H87B 109.2
H87A C87 H87B 107.9
C96 C97 C98 108.6(10)
C96 C97 H97A 110.0
C98 C97 H97A 110.0
C96 C97 H97B 110.0
C98 C97 H97B 110.0
H97A C97 H97B 108.3
C101 C102 C103 116.6(10)
C101 C102 H10E 108.1
C103 C102 H10E 108.1
C101 C102 H10F 108.1
C103 C102 H10F 108.1
H10E C102 H10F 107.3
C76 C77 C78 112.2(10)
C76 C77 H77A 109.2
C78 C77 H77A 109.2
C76 C77 H77B 109.2
C78 C77 H77B 109.2
H77A C77 H77B 107.9
C57 C58 H58A 109.5
C57 C58 H58B 109.5
H58A C58 H58B 109.5
C57 C58 H58C 109.5
H58A C58 H58C 109.5
H58B C58 H58C 109.5
C83 C84 H84A 109.5
C83 C84 H84B 109.5
H84A C84 H84B 109.5
C83 C84 H84C 109.5
H84A C84 H84C 109.5
H84B C84 H84C 109.5
C127 C128 H12P 109.5
C127 C128 H12Q 109.5
H12P C128 H12Q 109.5
C127 C128 H12R 109.5
H12P C128 H12R 109.5
H12Q C128 H12R 109.5
C137 C138 H13O 109.5
C137 C138 H13P 109.5
H13O C138 H13P 109.5
C137 C138 H13Q 109.5
H13O C138 H13Q 109.5
H13P C138 H13Q 109.5
C73 C74 H74A 109.5
C73 C74 H74B 109.5
H74A C74 H74B 109.5
C73 C74 H74C 109.5
H74A C74 H74C 109.5
H74B C74 H74C 109.5
C104 C103 C102 120.8(13)
C104 C103 H10G 107.1
C102 C103 H10G 107.1
C104 C103 H10H 107.1
C102 C103 H10H 107.1
H10G C103 H10H 106.8
C87 C88 H88A 109.5
C87 C88 H88B 109.5
H88A C88 H88B 109.5
C87 C88 H88C 109.5
H88A C88 H88C 109.5
H88B C88 H88C 109.5
C32 C31 O9 118.2(9)
C32 C31 H31A 107.8
O9 C31 H31A 107.8
C32 C31 H31B 107.8
O9 C31 H31B 107.8
H31A C31 H31B 107.1
C77 C78 H78A 109.5
C77 C78 H78B 109.5
H78A C78 H78B 109.5
C77 C78 H78C 109.5
H78A C78 H78C 109.5
H78B C78 H78C 109.5
C133 C134 H13R 109.5
C133 C134 H13S 109.5
H13R C134 H13S 109.5
C133 C134 H13T 109.5
H13R C134 H13T 109.5
H13S C134 H13T 109.5
C29 C30 H30A 109.5
C29 C30 H30B 109.5
H30A C30 H30B 109.5
C29 C30 H30C 109.5
H30A C30 H30C 109.5
H30B C30 H30C 109.5
C97 C98 H98A 109.5
C97 C98 H98B 109.5
H98A C98 H98B 109.5
C97 C98 H98C 109.5
H98A C98 H98C 109.5
H98B C98 H98C 109.5
C103 C104 H10M 109.5
C103 C104 H10N 109.5
H10M C104 H10N 109.5
C103 C104 H10O 109.5
H10M C104 H10O 109.5
H10N C104 H10O 109.5
C94 C93 C92 115(3)
C94 C93 H93A 108.5
C92 C93 H93A 108.5
C94 C93 H93B 108.5
C92 C93 H93B 108.5
H93A C93 H93B 107.5
C93 C94 H94A 109.5
C93 C94 H94B 109.5
H94A C94 H94B 109.5
C93 C94 H94C 109.5
H94A C94 H94C 109.5
H94B C94 H94C 109.5
C94' C93' C92 121(4)
C94' C93' H93C 107.0
C92 C93' H93C 107.0
C94' C93' H93D 107.0
C92 C93' H93D 107.0
H93C C93' H93D 106.7
C93' C94' H94D 109.5
C93' C94' H94E 109.5
H94D C94' H94E 109.5
C93' C94' H94F 109.5
H94D C94' H94F 109.5
H94E C94' H94F 109.5
C38 C37 O20 98(3)
C38 C37 H37A 112.2
O20 C37 H37A 112.2
C38 C37 H37B 112.2
O20 C37 H37B 112.2
H37A C37 H37B 109.8
C37 O20 H20 109.5
C37 C38 H38A 109.5
C37 C38 H38B 109.5
H38A C38 H38B 109.5
C37 C38 H38C 109.5
H38A C38 H38C 109.5
H38B C38 H38C 109.5
C106 C105 Sn1 115.3(10)
C106 C105 H10C 108.4
Sn1 C105 H10C 108.4
C106 C105 H10D 108.4
Sn1 C105 H10D 108.4
H10C C105 H10D 107.5
C105 C106 C107 116.5(15)
C105 C106 H10I 108.2
C107 C106 H10I 108.2
C105 C106 H10J 108.2
C107 C106 H10J 108.2
H10I C106 H10J 107.3
C108 C107 C106 108.0(19)
C108 C107 H10K 110.1
C106 C107 H10K 110.1
C108 C107 H10L 110.1
C106 C107 H10L 110.1
H10K C107 H10L 108.4
C107 C108 H10P 109.5
C107 C108 H10Q 109.5
H10P C108 H10Q 109.5
C107 C108 H10R 109.5
H10P C108 H10R 109.5
H10Q C108 H10R 109.5
C34 C33 O18 102.0(16)
C34 C33 H33A 111.4
O18 C33 H33A 111.4
C34 C33 H33B 111.4
O18 C33 H33B 111.4
H33A C33 H33B 109.2
C33 C34 H34A 109.5
C33 C34 H34B 109.5
H34A C34 H34B 109.5
C33 C34 H34C 109.5
H34A C34 H34C 109.5
H34B C34 H34C 109.5
C36 C35 O19 116.3(17)
C36 C35 H35A 108.2
O19 C35 H35A 108.2
C36 C35 H35B 108.2
O19 C35 H35B 108.2
H35A C35 H35B 107.4
C35 C36 H36A 109.5
C35 C36 H36B 109.5
H36A C36 H36B 109.5
C35 C36 H36C 109.5
H36A C36 H36C 109.5
H36B C36 H36C 109.5

loop_
_geom_bond_atom_site_label_1
_geom_bond_atom_site_label_2
_geom_bond_distance
Sn5 O5 2.033(4)
Sn5 O6 2.116(4)
Sn5 C51 2.125(7)
Sn5 O4 2.136(4)
Sn5 C55 2.138(7)
Sn5 Sn6 3.2791(6)
Sn5 Sn4 3.2793(7)
Sn6 O6 2.018(4)
Sn6 C61 2.127(7)
Sn6 O7 2.134(5)
Sn6 C65 2.135(7)
Sn6 O5 2.137(4)
Sn6 Sn7 3.2923(7)
Sn4 O4 2.024(4)
Sn4 O5 2.125(4)
Sn4 C141 2.140(7)
Sn4 C145 2.143(7)
Sn4 O3 2.163(5)
Sn4 Sn3 3.2927(7)
Sn7 O7 2.047(4)
Sn7 C71 2.110(7)
Sn7 C75 2.127(7)
Sn7 O6 2.135(4)
Sn7 O8 2.137(4)
Sn7 Sn8 3.2963(7)
Sn3 O3 2.045(4)
Sn3 O4 2.112(4)
Sn3 C131 2.122(7)
Sn3 C135 2.128(7)
Sn3 O2 2.170(5)
Sn8 O8 2.020(4)
Sn8 O7 2.110(5)
Sn8 C85 2.116(8)
Sn8 C81 2.128(8)
Sn8 O9 2.152(5)
Sn9 O8 2.047(5)
Sn9 C91 2.096(9)
Sn9 C95 2.131(8)
Sn9 O9 2.210(5)
Sn9 O16 2.233(4)
Sn2 O2 2.039(4)
Sn2 O3 2.088(4)
Sn2 C125 2.132(8)
Sn2 C121 2.138(8)
Sn2 O1 2.168(5)
Sn1 O2 2.006(5)
Sn1 C105 2.091(13)
Sn1 C101 2.129(9)
Sn1 O10 2.169(5)
Sn1 O1 2.247(5)
C14 O17 1.208(8)
C14 O16 1.301(8)
C14 C13 1.536(9)
C32 C31 1.353(14)
C32 H32A 0.9600
C32 H32B 0.9600
C32 H32C 0.9600
C29 C30 1.338(14)
C29 O1 1.469(10)
C29 H29A 0.9700
C29 H29B 0.9700
O9 C31 1.452(9)
C55 C56 1.488(10)
C55 H55A 0.9700
C55 H55B 0.9700
C51 C52 1.514(9)
C51 H51A 0.9700
C51 H51B 0.9700
C9 C10 1.387(10)
C9 C8 1.390(10)
C9 H9A 0.9300
C21 C20 1.435(9)
C21 C7 1.438(10)
C21 C22 1.446(9)
C52 C53 1.540(11)
C52 H52A 0.9700
C52 H52B 0.9700
C6 C7 1.381(10)
C6 C5 1.401(10)
C6 H6A 0.9300
C18 C17 1.417(9)
C18 C19 1.417(10)
C18 C8 1.434(10)
C65 C66 1.497(10)
C65 H65A 0.9700
C65 H65B 0.9700
C26 C20 1.366(10)
C26 C25 1.394(10)
C26 H26A 0.9300
C145 C146 1.500(10)
C145 H14A 0.9700
C145 H14B 0.9700
C19 C27 1.378(10)
C19 C20 1.470(10)
C146 C147 1.530(11)
C146 H14C 0.9700
C146 H14D 0.9700
C22 C23 1.396(10)
C22 C4 1.409(10)
C27 C28 1.410(10)
C27 H27A 0.9300
C7 C8 1.481(10)
C75 C76 1.503(11)
C75 H75A 0.9700
C75 H75B 0.9700
C66 C67 1.534(11)
C66 H66A 0.9700
C66 H66B 0.9700
C72 C71 1.512(10)
C72 C73 1.535(12)
C72 H72A 0.9700
C72 H72B 0.9700
C17 C16 1.401(10)
C17 C11 1.407(10)
C131 C132 1.518(10)
C131 H13A 0.9700
C131 H13B 0.9700
O14 C12 1.203(10)
C56 C57 1.541(11)
C56 H56A 0.9700
C56 H56B 0.9700
C24 O13 1.221(9)
C24 N2 1.389(10)
C24 C23 1.479(10)
C71 H71A 0.9700
C71 H71B 0.9700
C23 C25 1.371(10)
C53 C54 1.530(13)
C53 H53A 0.9700
C53 H53B 0.9700
C132 C133 1.520(12)
C132 H13C 0.9700
C132 H13D 0.9700
C4 C5 1.363(10)
C4 C3 1.483(10)
C126 C125 1.506(11)
C126 C127 1.525(12)
C126 H12A 0.9700
C126 H12B 0.9700
O15 C15 1.211(10)
C15 N1 1.372(11)
C15 C16 1.489(11)
C147 C148 1.523(13)
C147 H14E 0.9700
C147 H14F 0.9700
C67 C68 1.504(13)
C67 H67A 0.9700
C67 H67B 0.9700
O12 C3 1.209(9)
C125 H12C 0.9700
C125 H12D 0.9700
C11 C10 1.370(10)
C11 C12 1.487(11)
C28 C16 1.356(11)
C28 H28A 0.9300
C10 H10A 0.9300
C2 N2 1.454(9)
C2 C1 1.527(10)
C2 H2A 0.9700
C2 H2B 0.9700
N2 C3 1.398(11)
N1 C12 1.406(11)
N1 C13 1.458(9)
C5 H5A 0.9300
C76 C77 1.519(12)
C76 H76A 0.9700
C76 H76B 0.9700
C25 H25A 0.9300
C57 C58 1.522(14)
C57 H57A 0.9700
C57 H57B 0.9700
C127 C128 1.511(15)
C127 H12E 0.9700
C127 H12F 0.9700
C61 C62 1.524(9)
C61 H61A 0.9700
C61 H61B 0.9700
C141 C142 1.530(9)
C141 H14G 0.9700
C141 H14H 0.9700
C81 C82 1.529(10)
C81 H81A 0.9700
C81 H81B 0.9700
C142 C143 1.510(10)
C142 H14I 0.9700
C142 H14J 0.9700
C121 C122 1.545(10)
C121 H12G 0.9700
C121 H12H 0.9700
C62 C63 1.535(10)
C62 H62A 0.9700
C62 H62B 0.9700
C135 C136 1.483(11)
C135 H13E 0.9700
C135 H13F 0.9700
C143 C144 1.520(12)
C143 H14K 0.9700
C143 H14L 0.9700
C82 C83 1.518(11)
C82 H82A 0.9700
C82 H82B 0.9700
C124 C123 1.535(12)
C124 H12I 0.9600
C124 H12J 0.9600
C124 H12K 0.9600
C63 C64 1.518(12)
C63 H63A 0.9700
C63 H63B 0.9700
C123 C122 1.521(11)
C123 H12L 0.9700
C123 H12M 0.9700
C64 H64A 0.9600
C64 H64B 0.9600
C64 H64C 0.9600
C13 H13G 0.9700
C13 H13H 0.9700
C122 H12N 0.9700
C122 H12O 0.9700
C85 C86 1.461(11)
C85 H85A 0.9700
C85 H85B 0.9700
C133 C134 1.509(15)
C133 H13I 0.9700
C133 H13J 0.9700
C83 C84 1.504(13)
C83 H83A 0.9700
C83 H83B 0.9700
C86 C87 1.541(13)
C86 H86A 0.9700
C86 H86B 0.9700
C148 H14M 0.9600
C148 H14N 0.9600
C148 H14O 0.9600
C54 H54A 0.9600
C54 H54B 0.9600
C54 H54C 0.9600
C144 H14P 0.9600
C144 H14Q 0.9600
C144 H14R 0.9600
C68 H68A 0.9600
C68 H68B 0.9600
C68 H68C 0.9600
C136 C137 1.536(11)
C136 H13K 0.9700
C136 H13L 0.9700
O10 C1 1.287(9)
O11 C1 1.211(9)
C95 C96 1.467(11)
C95 H95A 0.9700
C95 H95B 0.9700
C91 C92 1.490(12)
C91 H91A 0.9700
C91 H91B 0.9700
C137 C138 1.541(14)
C137 H13M 0.9700
C137 H13N 0.9700
C96 C97 1.559(11)
C96 H96A 0.9700
C96 H96B 0.9700
C101 C102 1.457(13)
C101 H10B 0.9700
C101 H10W 0.9700
C92 C93' 1.562(18)
C92 C93 1.585(16)
C92 H92A 0.9700
C92 H92B 0.9700
C73 C74 1.476(14)
C73 H73A 0.9700
C73 H73B 0.9700
C87 C88 1.506(16)
C87 H87A 0.9700
C87 H87B 0.9700
C97 C98 1.641(14)
C97 H97A 0.9700
C97 H97B 0.9700
C102 C103 1.499(14)
C102 H10E 0.9700
C102 H10F 0.9700
C77 C78 1.549(15)
C77 H77A 0.9700
C77 H77B 0.9700
C58 H58A 0.9600
C58 H58B 0.9600
C58 H58C 0.9600
C84 H84A 0.9600
C84 H84B 0.9600
C84 H84C 0.9600
C128 H12P 0.9600
C128 H12Q 0.9600
C128 H12R 0.9600
C138 H13O 0.9600
C138 H13P 0.9600
C138 H13Q 0.9600
C74 H74A 0.9600
C74 H74B 0.9600
C74 H74C 0.9600
C103 C104 1.398(16)
C103 H10G 0.9700
C103 H10H 0.9700
C88 H88A 0.9600
C88 H88B 0.9600
C88 H88C 0.9600
C31 H31A 0.9700
C31 H31B 0.9700
C78 H78A 0.9600
C78 H78B 0.9600
C78 H78C 0.9600
C134 H13R 0.9600
C134 H13S 0.9600
C134 H13T 0.9600
C30 H30A 0.9600
C30 H30B 0.9600
C30 H30C 0.9600
C98 H98A 0.9600
C98 H98B 0.9600
C98 H98C 0.9600
C104 H10M 0.9600
C104 H10N 0.9600
C104 H10O 0.9600
C93 C94 1.42(4)
C93 H93A 0.9700
C93 H93B 0.9700
C94 H94A 0.9600
C94 H94B 0.9600
C94 H94C 0.9600
C93' C94' 1.30(6)
C93' H93C 0.9700
C93' H93D 0.9700
C94' H94D 0.9600
C94' H94E 0.9600
C94' H94F 0.9600
C37 C38 1.341(19)
C37 O20 1.91(7)
C37 H37A 0.9700
C37 H37B 0.9700
O20 H20 0.8200
C38 H38A 0.9600
C38 H38B 0.9600
C38 H38C 0.9600
C105 C106 1.461(9)
C105 H10C 0.9700
C105 H10D 0.9700
C106 C107 1.521(9)
C106 H10I 0.9700
C106 H10J 0.9700
C107 C108 1.504(10)
C107 H10K 0.9700
C107 H10L 0.9700
C108 H10P 0.9600
C108 H10Q 0.9600
C108 H10R 0.9600
C33 C34 1.356(9)
C33 O18 1.432(10)
C33 H33A 0.9700
C33 H33B 0.9700
C34 H34A 0.9600
C34 H34B 0.9600
C34 H34C 0.9600
C35 C36 1.358(15)
C35 O19 1.405(9)
C35 H35A 0.9700
C35 H35B 0.9700
C36 H36A 0.9600
C36 H36B 0.9600
C36 H36C 0.9600

loop_
_geom_torsion_atom_site_label_1
_geom_torsion_atom_site_label_2
_geom_torsion_atom_site_label_3
_geom_torsion_atom_site_label_4
_geom_torsion
O5 Sn5 Sn6 O6 -175.2(3)
C51 Sn5 Sn6 O6 76.2(3)
O4 Sn5 Sn6 O6 -176.2(3)
C55 Sn5 Sn6 O6 -63.3(3)
Sn4 Sn5 Sn6 O6 -177.4(2)
O5 Sn5 Sn6 C61 72.0(3)
O6 Sn5 Sn6 C61 -112.7(3)
C51 Sn5 Sn6 C61 -36.5(3)
O4 Sn5 Sn6 C61 71.1(3)
C55 Sn5 Sn6 C61 -176.0(3)
Sn4 Sn5 Sn6 C61 69.8(2)
O5 Sn5 Sn6 O7 -176.6(3)
O6 Sn5 Sn6 O7 -1.4(3)
C51 Sn5 Sn6 O7 74.8(2)
O4 Sn5 Sn6 O7 -177.58(19)
C55 Sn5 Sn6 O7 -64.7(3)
Sn4 Sn5 Sn6 O7 -178.84(14)
O5 Sn5 Sn6 C65 -65.0(3)
O6 Sn5 Sn6 C65 110.2(3)
C51 Sn5 Sn6 C65 -173.6(3)
O4 Sn5 Sn6 C65 -66.0(3)
C55 Sn5 Sn6 C65 46.9(3)
Sn4 Sn5 Sn6 C65 -67.2(2)
O6 Sn5 Sn6 O5 175.2(3)
C51 Sn5 Sn6 O5 -108.5(3)
O4 Sn5 Sn6 O5 -1.0(2)
C55 Sn5 Sn6 O5 112.0(3)
Sn4 Sn5 Sn6 O5 -2.2(2)
O5 Sn5 Sn6 Sn7 -178.4(2)
O6 Sn5 Sn6 Sn7 -3.2(2)
C51 Sn5 Sn6 Sn7 73.08(19)
O4 Sn5 Sn6 Sn7 -179.35(14)
C55 Sn5 Sn6 Sn7 -66.4(2)
Sn4 Sn5 Sn6 Sn7 179.393(18)
O5 Sn5 Sn4 O4 175.9(3)
O6 Sn5 Sn4 O4 176.4(3)
C51 Sn5 Sn4 O4 -74.9(3)
C55 Sn5 Sn4 O4 63.1(3)
Sn6 Sn5 Sn4 O4 178.1(2)
O6 Sn5 Sn4 O5 0.6(3)
C51 Sn5 Sn4 O5 109.2(3)
O4 Sn5 Sn4 O5 -175.9(3)
C55 Sn5 Sn4 O5 -112.8(3)
Sn6 Sn5 Sn4 O5 2.2(2)
O5 Sn5 Sn4 C141 -74.3(3)
O6 Sn5 Sn4 C141 -73.7(3)
C51 Sn5 Sn4 C141 34.9(3)
O4 Sn5 Sn4 C141 109.9(3)
C55 Sn5 Sn4 C141 173.0(3)
Sn6 Sn5 Sn4 C141 -72.0(2)
O5 Sn5 Sn4 C145 66.5(3)
O6 Sn5 Sn4 C145 67.0(3)
C51 Sn5 Sn4 C145 175.7(3)
O4 Sn5 Sn4 C145 -109.4(3)
C55 Sn5 Sn4 C145 -46.3(3)
Sn6 Sn5 Sn4 C145 68.7(2)
O5 Sn5 Sn4 O3 176.3(3)
O6 Sn5 Sn4 O3 176.81(19)
C51 Sn5 Sn4 O3 -74.5(2)
O4 Sn5 Sn4 O3 0.4(2)
C55 Sn5 Sn4 O3 63.5(3)
Sn6 Sn5 Sn4 O3 178.48(14)
O5 Sn5 Sn4 Sn3 178.2(2)
O6 Sn5 Sn4 Sn3 178.75(14)
C51 Sn5 Sn4 Sn3 -72.6(2)
O4 Sn5 Sn4 Sn3 2.3(2)
C55 Sn5 Sn4 Sn3 65.4(2)
Sn6 Sn5 Sn4 Sn3 -179.574(18)
O6 Sn6 Sn7 O7 174.2(3)
C61 Sn6 Sn7 O7 -74.0(3)
C65 Sn6 Sn7 O7 65.2(3)
O5 Sn6 Sn7 O7 176.3(3)
Sn5 Sn6 Sn7 O7 177.3(2)
O6 Sn6 Sn7 C71 -75.9(3)
C61 Sn6 Sn7 C71 35.9(3)
O7 Sn6 Sn7 C71 110.0(3)
C65 Sn6 Sn7 C71 175.1(3)
O5 Sn6 Sn7 C71 -73.8(2)
Sn5 Sn6 Sn7 C71 -72.7(2)
O6 Sn6 Sn7 C75 63.8(3)
C61 Sn6 Sn7 C75 175.6(3)
O7 Sn6 Sn7 C75 -110.3(3)
C65 Sn6 Sn7 C75 -45.2(3)
O5 Sn6 Sn7 C75 65.9(3)
Sn5 Sn6 Sn7 C75 67.0(2)
C61 Sn6 Sn7 O6 111.8(3)
O7 Sn6 Sn7 O6 -174.2(3)
C65 Sn6 Sn7 O6 -109.0(3)
O5 Sn6 Sn7 O6 2.1(3)
Sn5 Sn6 Sn7 O6 3.2(2)
O6 Sn6 Sn7 O8 176.9(3)
C61 Sn6 Sn7 O8 -71.3(3)
O7 Sn6 Sn7 O8 2.7(3)
C65 Sn6 Sn7 O8 67.9(3)
O5 Sn6 Sn7 O8 179.0(2)
Sn5 Sn6 Sn7 O8 -179.94(15)
O6 Sn6 Sn7 Sn8 176.8(2)
C61 Sn6 Sn7 Sn8 -71.4(2)
O7 Sn6 Sn7 Sn8 2.7(2)
C65 Sn6 Sn7 Sn8 67.8(2)
O5 Sn6 Sn7 Sn8 178.93(13)
Sn5 Sn6 Sn7 Sn8 179.996(18)
O4 Sn4 Sn3 O3 -174.7(3)
O5 Sn4 Sn3 O3 -175.9(3)
C141 Sn4 Sn3 O3 72.7(3)
C145 Sn4 Sn3 O3 -64.2(3)
Sn5 Sn4 Sn3 O3 -177.1(2)
O5 Sn4 Sn3 O4 -1.2(3)
C141 Sn4 Sn3 O4 -112.6(3)
C145 Sn4 Sn3 O4 110.5(3)
O3 Sn4 Sn3 O4 174.7(3)
Sn5 Sn4 Sn3 O4 -2.4(2)
O4 Sn4 Sn3 C131 78.7(3)
O5 Sn4 Sn3 C131 77.5(3)
C141 Sn4 Sn3 C131 -33.9(3)
C145 Sn4 Sn3 C131 -170.8(3)
O3 Sn4 Sn3 C131 -106.6(3)
Sn5 Sn4 Sn3 C131 76.3(2)
O4 Sn4 Sn3 C135 -64.5(3)
O5 Sn4 Sn3 C135 -65.7(3)
C141 Sn4 Sn3 C135 -177.1(3)
C145 Sn4 Sn3 C135 45.9(3)
O3 Sn4 Sn3 C135 110.2(3)
Sn5 Sn4 Sn3 C135 -66.9(2)
O4 Sn4 Sn3 O2 -174.7(3)
O5 Sn4 Sn3 O2 -175.9(2)
C141 Sn4 Sn3 O2 72.7(3)
C145 Sn4 Sn3 O2 -64.2(3)
O3 Sn4 Sn3 O2 0.0(2)
Sn5 Sn4 Sn3 O2 -177.06(14)
O7 Sn7 Sn8 O8 -177.4(3)
C71 Sn7 Sn8 O8 73.9(3)
C75 Sn7 Sn8 O8 -66.4(3)
O6 Sn7 Sn8 O8 -178.1(3)
Sn6 Sn7 Sn8 O8 179.9(2)
C71 Sn7 Sn8 O7 -108.7(3)
C75 Sn7 Sn8 O7 111.0(3)
O6 Sn7 Sn8 O7 -0.7(3)
O8 Sn7 Sn8 O7 177.4(3)
Sn6 Sn7 Sn8 O7 -2.7(2)
O7 Sn7 Sn8 C85 -66.4(3)
C71 Sn7 Sn8 C85 -175.1(3)
C75 Sn7 Sn8 C85 44.6(4)
O6 Sn7 Sn8 C85 -67.0(3)
O8 Sn7 Sn8 C85 111.0(4)
Sn6 Sn7 Sn8 C85 -69.1(3)
O7 Sn7 Sn8 C81 73.8(3)
C71 Sn7 Sn8 C81 -34.9(3)
C75 Sn7 Sn8 C81 -175.2(3)
O6 Sn7 Sn8 C81 73.1(3)
O8 Sn7 Sn8 C81 -108.8(3)
Sn6 Sn7 Sn8 C81 71.1(2)
O7 Sn7 Sn8 O9 -175.1(3)
C71 Sn7 Sn8 O9 76.2(3)
C75 Sn7 Sn8 O9 -64.1(3)
O6 Sn7 Sn8 O9 -175.8(2)
O8 Sn7 Sn8 O9 2.3(3)
Sn6 Sn7 Sn8 O9 -177.84(17)
O6 Sn5 O5 Sn4 -179.5(2)
C51 Sn5 O5 Sn4 -87.7(3)
O4 Sn5 O5 Sn4 2.55(18)
C55 Sn5 O5 Sn4 91.0(3)
Sn6 Sn5 O5 Sn4 -176.5(3)
O6 Sn5 O5 Sn6 -2.93(18)
C51 Sn5 O5 Sn6 88.8(3)
O4 Sn5 O5 Sn6 179.1(2)
C55 Sn5 O5 Sn6 -92.5(3)
Sn4 Sn5 O5 Sn6 176.5(3)
O4 Sn4 O5 Sn5 -2.69(19)
C141 Sn4 O5 Sn5 116.2(2)
C145 Sn4 O5 Sn5 -123.7(2)
O3 Sn4 O5 Sn5 -7.1(5)
Sn3 Sn4 O5 Sn5 -1.9(2)
O4 Sn4 O5 Sn6 -175.5(5)
C141 Sn4 O5 Sn6 -56.6(5)
C145 Sn4 O5 Sn6 63.5(5)
O3 Sn4 O5 Sn6 -180.0(4)
Sn5 Sn4 O5 Sn6 -172.8(7)
Sn3 Sn4 O5 Sn6 -174.8(4)
O6 Sn6 O5 Sn5 3.07(19)
C61 Sn6 O5 Sn5 -117.2(2)
O7 Sn6 O5 Sn5 6.4(5)
C65 Sn6 O5 Sn5 124.4(3)
Sn7 Sn6 O5 Sn5 1.7(2)
O6 Sn6 O5 Sn4 175.9(5)
C61 Sn6 O5 Sn4 55.7(5)
O7 Sn6 O5 Sn4 179.3(4)
C65 Sn6 O5 Sn4 -62.7(5)
Sn5 Sn6 O5 Sn4 172.8(7)
Sn7 Sn6 O5 Sn4 174.6(4)
O5 Sn4 O4 Sn3 178.9(2)
C141 Sn4 O4 Sn3 85.9(3)
C145 Sn4 O4 Sn3 -90.7(3)
O3 Sn4 O4 Sn3 -3.31(18)
Sn5 Sn4 O4 Sn3 176.3(3)
O5 Sn4 O4 Sn5 2.56(18)
C141 Sn4 O4 Sn5 -90.4(3)
C145 Sn4 O4 Sn5 92.9(3)
O3 Sn4 O4 Sn5 -179.6(2)
Sn3 Sn4 O4 Sn5 -176.3(3)
O3 Sn3 O4 Sn4 3.49(19)
C131 Sn3 O4 Sn4 -110.8(3)
C135 Sn3 O4 Sn4 125.9(3)
O2 Sn3 O4 Sn4 9.7(5)
O3 Sn3 O4 Sn5 176.3(5)
C131 Sn3 O4 Sn5 62.0(5)
C135 Sn3 O4 Sn5 -61.3(5)
O2 Sn3 O4 Sn5 -177.5(3)
Sn4 Sn3 O4 Sn5 172.8(6)
O5 Sn5 O4 Sn4 -2.68(18)
O6 Sn5 O4 Sn4 -6.8(5)
C51 Sn5 O4 Sn4 113.3(2)
C55 Sn5 O4 Sn4 -126.7(2)
Sn6 Sn5 O4 Sn4 -2.0(2)
O5 Sn5 O4 Sn3 -175.5(5)
O6 Sn5 O4 Sn3 -179.6(3)
C51 Sn5 O4 Sn3 -59.6(5)
C55 Sn5 O4 Sn3 60.5(5)
Sn6 Sn5 O4 Sn3 -174.9(4)
Sn4 Sn5 O4 Sn3 -172.9(6)
C61 Sn6 O6 Sn5 86.8(3)
O7 Sn6 O6 Sn5 178.7(2)
C65 Sn6 O6 Sn5 -91.5(3)
O5 Sn6 O6 Sn5 -2.97(18)
Sn7 Sn6 O6 Sn5 175.1(3)
C61 Sn6 O6 Sn7 -88.3(3)
O7 Sn6 O6 Sn7 3.62(18)
C65 Sn6 O6 Sn7 93.4(3)
O5 Sn6 O6 Sn7 -178.0(2)
Sn5 Sn6 O6 Sn7 -175.1(3)
O5 Sn5 O6 Sn6 3.12(19)
C51 Sn5 O6 Sn6 -112.6(2)
O4 Sn5 O6 Sn6 7.2(5)
C55 Sn5 O6 Sn6 126.9(3)
Sn4 Sn5 O6 Sn6 2.8(2)
O5 Sn5 O6 Sn7 173.6(5)
C51 Sn5 O6 Sn7 57.9(5)
O4 Sn5 O6 Sn7 177.7(3)
C55 Sn5 O6 Sn7 -62.6(5)
Sn6 Sn5 O6 Sn7 170.5(6)
Sn4 Sn5 O6 Sn7 173.2(4)
O7 Sn7 O6 Sn6 -3.79(19)
C71 Sn7 O6 Sn6 112.6(2)
C75 Sn7 O6 Sn6 -126.1(3)
O8 Sn7 O6 Sn6 -5.6(5)
Sn8 Sn7 O6 Sn6 -3.4(2)
O7 Sn7 O6 Sn5 -174.3(5)
C71 Sn7 O6 Sn5 -57.9(5)
C75 Sn7 O6 Sn5 63.5(5)
O8 Sn7 O6 Sn5 -176.1(3)
Sn6 Sn7 O6 Sn5 -170.5(6)
Sn8 Sn7 O6 Sn5 -173.8(4)
C71 Sn7 O7 Sn8 88.6(3)
C75 Sn7 O7 Sn8 -91.4(3)
O6 Sn7 O7 Sn8 179.4(2)
O8 Sn7 O7 Sn8 -1.61(19)
Sn6 Sn7 O7 Sn8 175.8(3)
C71 Sn7 O7 Sn6 -87.2(3)
C75 Sn7 O7 Sn6 92.8(3)
O6 Sn7 O7 Sn6 3.57(18)
O8 Sn7 O7 Sn6 -177.4(2)
Sn8 Sn7 O7 Sn6 -175.8(3)
O8 Sn8 O7 Sn7 1.7(2)
C85 Sn8 O7 Sn7 124.2(3)
C81 Sn8 O7 Sn7 -116.2(3)
O9 Sn8 O7 Sn7 8.7(5)
O8 Sn8 O7 Sn6 173.3(5)
C85 Sn8 O7 Sn6 -64.2(6)
C81 Sn8 O7 Sn6 55.4(5)
O9 Sn8 O7 Sn6 -179.7(4)
Sn7 Sn8 O7 Sn6 171.6(7)
O6 Sn6 O7 Sn7 -3.76(19)
C61 Sn6 O7 Sn7 116.1(2)
C65 Sn6 O7 Sn7 -124.9(3)
O5 Sn6 O7 Sn7 -7.1(5)
Sn5 Sn6 O7 Sn7 -2.9(2)
O6 Sn6 O7 Sn8 -175.4(5)
C61 Sn6 O7 Sn8 -55.5(5)
C65 Sn6 O7 Sn8 63.5(5)
O5 Sn6 O7 Sn8 -178.7(3)
Sn5 Sn6 O7 Sn8 -174.5(4)
Sn7 Sn6 O7 Sn8 -171.6(7)
O4 Sn3 O3 Sn2 179.1(2)
C131 Sn3 O3 Sn2 -87.0(3)
C135 Sn3 O3 Sn2 88.3(3)
O2 Sn3 O3 Sn2 2.31(19)
Sn4 Sn3 O3 Sn2 -177.7(3)
O4 Sn3 O3 Sn4 -3.23(18)
C131 Sn3 O3 Sn4 90.7(3)
C135 Sn3 O3 Sn4 -94.0(3)
O2 Sn3 O3 Sn4 -180.0(2)
O2 Sn2 O3 Sn3 -2.4(2)
C125 Sn2 O3 Sn3 -122.2(3)
C121 Sn2 O3 Sn3 115.1(3)
O1 Sn2 O3 Sn3 -6.7(5)
O2 Sn2 O3 Sn4 -177.9(5)
C125 Sn2 O3 Sn4 62.3(5)
C121 Sn2 O3 Sn4 -60.3(5)
O1 Sn2 O3 Sn4 177.8(4)
O4 Sn4 O3 Sn3 3.38(18)
O5 Sn4 O3 Sn3 7.8(5)
C141 Sn4 O3 Sn3 -116.1(2)
C145 Sn4 O3 Sn3 124.8(2)
Sn5 Sn4 O3 Sn3 3.1(2)
O4 Sn4 O3 Sn2 178.9(5)
O5 Sn4 O3 Sn2 -176.7(3)
C141 Sn4 O3 Sn2 59.4(5)
C145 Sn4 O3 Sn2 -59.7(5)
Sn5 Sn4 O3 Sn2 178.6(4)
Sn3 Sn4 O3 Sn2 175.5(7)
O7 Sn8 O8 Sn9 174.5(3)
C85 Sn8 O8 Sn9 83.9(4)
C81 Sn8 O8 Sn9 -93.3(3)
O9 Sn8 O8 Sn9 -1.7(2)
Sn7 Sn8 O8 Sn9 176.1(4)
O7 Sn8 O8 Sn7 -1.62(19)
C85 Sn8 O8 Sn7 -92.2(4)
C81 Sn8 O8 Sn7 90.6(3)
O9 Sn8 O8 Sn7 -177.8(3)
C91 Sn9 O8 Sn8 88.3(3)
C95 Sn9 O8 Sn8 -91.4(3)
O9 Sn9 O8 Sn8 1.7(2)
O16 Sn9 O8 Sn8 177.6(3)
C91 Sn9 O8 Sn7 -97.8(5)
C95 Sn9 O8 Sn7 82.5(5)
O9 Sn9 O8 Sn7 175.6(5)
O16 Sn9 O8 Sn7 -8.5(4)
O7 Sn7 O8 Sn8 1.7(2)
C71 Sn7 O8 Sn8 -114.7(3)
C75 Sn7 O8 Sn8 123.8(3)
O6 Sn7 O8 Sn8 3.5(5)
Sn6 Sn7 O8 Sn8 -0.1(2)
O7 Sn7 O8 Sn9 -172.5(5)
C71 Sn7 O8 Sn9 71.1(4)
C75 Sn7 O8 Sn9 -50.4(5)
O6 Sn7 O8 Sn9 -170.7(3)
Sn6 Sn7 O8 Sn9 -174.3(3)
Sn8 Sn7 O8 Sn9 -174.2(6)
C30 C29 O1 Sn2 99.4(13)
C30 C29 O1 Sn1 -102.8(12)
O2 Sn2 O1 C29 168.2(8)
O3 Sn2 O1 C29 172.5(7)
C125 Sn2 O1 C29 -70.9(8)
C121 Sn2 O1 C29 49.8(8)
O2 Sn2 O1 Sn1 5.82(19)
O3 Sn2 O1 Sn1 10.2(5)
C125 Sn2 O1 Sn1 126.7(3)
C121 Sn2 O1 Sn1 -112.5(3)
O2 Sn1 O1 C29 -168.7(8)
C105 Sn1 O1 C29 73.3(8)
C101 Sn1 O1 C29 -58.6(8)
O10 Sn1 O1 C29 -172.8(7)
O2 Sn1 O1 Sn2 -5.9(2)
C105 Sn1 O1 Sn2 -124.0(4)
C101 Sn1 O1 Sn2 104.1(4)
O10 Sn1 O1 Sn2 -10.0(6)
O8 Sn8 O9 C31 175.0(8)
O7 Sn8 O9 C31 168.0(7)
C85 Sn8 O9 C31 51.7(8)
C81 Sn8 O9 C31 -67.3(8)
Sn7 Sn8 O9 C31 173.6(7)
O8 Sn8 O9 Sn9 1.5(2)
O7 Sn8 O9 Sn9 -5.6(5)
C85 Sn8 O9 Sn9 -121.8(3)
C81 Sn8 O9 Sn9 119.1(3)
Sn7 Sn8 O9 Sn9 0.0(2)
O8 Sn9 O9 C31 -175.2(8)
C91 Sn9 O9 C31 76.2(8)
C95 Sn9 O9 C31 -74.0(8)
O16 Sn9 O9 C31 175.9(7)
O8 Sn9 O9 Sn8 -1.5(2)
C91 Sn9 O9 Sn8 -110.2(3)
C95 Sn9 O9 Sn8 99.7(3)
O16 Sn9 O9 Sn8 -10.5(6)
C105 Sn1 O2 Sn2 88.6(4)
C101 Sn1 O2 Sn2 -75.9(4)
O10 Sn1 O2 Sn2 -174.9(3)
O1 Sn1 O2 Sn2 6.8(2)
C105 Sn1 O2 Sn3 -102.4(5)
C101 Sn1 O2 Sn3 93.0(5)
O10 Sn1 O2 Sn3 -6.0(4)
O1 Sn1 O2 Sn3 175.8(5)
O3 Sn2 O2 Sn1 175.3(3)
C125 Sn2 O2 Sn1 -92.4(4)
C121 Sn2 O2 Sn1 81.3(4)
O1 Sn2 O2 Sn1 -7.0(2)
O3 Sn2 O2 Sn3 2.27(19)
C125 Sn2 O2 Sn3 94.6(3)
C121 Sn2 O2 Sn3 -91.8(3)
O1 Sn2 O2 Sn3 180.0(3)
O3 Sn3 O2 Sn1 -172.0(4)
O4 Sn3 O2 Sn1 -178.3(3)
C131 Sn3 O2 Sn1 -57.0(4)
C135 Sn3 O2 Sn1 64.9(4)
Sn4 Sn3 O2 Sn1 -172.0(3)
O3 Sn3 O2 Sn2 -2.34(19)
O4 Sn3 O2 Sn2 -8.6(5)
C131 Sn3 O2 Sn2 112.6(3)
C135 Sn3 O2 Sn2 -125.4(3)
Sn4 Sn3 O2 Sn2 -2.4(2)
O5 Sn5 C55 C56 -3.4(8)
O6 Sn5 C55 C56 -81.3(7)
C51 Sn5 C55 C56 175.3(6)
O4 Sn5 C55 C56 73.9(7)
Sn6 Sn5 C55 C56 -48.9(7)
Sn4 Sn5 C55 C56 41.4(7)
O5 Sn5 C51 C52 9.0(6)
O6 Sn5 C51 C52 87.0(5)
O4 Sn5 C51 C52 -68.2(6)
C55 Sn5 C51 C52 -169.8(5)
Sn6 Sn5 C51 C52 51.3(6)
Sn4 Sn5 C51 C52 -32.6(6)
Sn5 C51 C52 C53 178.5(6)
O6 Sn6 C65 C66 7.1(7)
C61 Sn6 C65 C66 -171.2(6)
O7 Sn6 C65 C66 84.9(6)
O5 Sn6 C65 C66 -69.8(6)
Sn5 Sn6 C65 C66 -36.5(7)
Sn7 Sn6 C65 C66 51.4(7)
O4 Sn4 C145 C146 7.2(7)
O5 Sn4 C145 C146 85.5(6)
C141 Sn4 C145 C146 -169.5(6)
O3 Sn4 C145 C146 -69.0(6)
Sn5 Sn4 C145 C146 51.7(7)
Sn3 Sn4 C145 C146 -35.8(7)
C17 C18 C19 C27 0.4(9)
C8 C18 C19 C27 -179.3(6)
C17 C18 C19 C20 179.6(6)
C8 C18 C19 C20 -0.1(9)
Sn4 C145 C146 C147 179.7(7)
C20 C21 C22 C23 -0.4(9)
C7 C21 C22 C23 -179.4(6)
C20 C21 C22 C4 178.6(6)
C7 C21 C22 C4 -0.4(9)
C18 C19 C27 C28 -1.8(10)
C20 C19 C27 C28 179.0(6)
C5 C6 C7 C21 1.3(9)
C5 C6 C7 C8 -179.5(6)
C20 C21 C7 C6 -179.5(6)
C22 C21 C7 C6 -0.6(9)
C20 C21 C7 C8 1.3(9)
C22 C21 C7 C8 -179.8(5)
O7 Sn7 C75 C76 -3.3(8)
C71 Sn7 C75 C76 176.8(6)
O6 Sn7 C75 C76 73.9(7)
O8 Sn7 C75 C76 -80.1(7)
Sn6 Sn7 C75 C76 41.4(7)
Sn8 Sn7 C75 C76 -46.8(7)
Sn6 C65 C66 C67 -178.8(7)
C25 C26 C20 C21 0.2(10)
C25 C26 C20 C19 -178.6(6)
C7 C21 C20 C26 179.2(6)
C22 C21 C20 C26 0.3(9)
C7 C21 C20 C19 -2.0(9)
C22 C21 C20 C19 179.1(5)
C27 C19 C20 C26 -0.7(10)
C18 C19 C20 C26 -179.9(6)
C27 C19 C20 C21 -179.5(6)
C18 C19 C20 C21 1.4(9)
C19 C18 C17 C16 0.7(9)
C8 C18 C17 C16 -179.6(6)
C19 C18 C17 C11 -179.1(6)
C8 C18 C17 C11 0.6(9)
C10 C9 C8 C18 0.6(9)
C10 C9 C8 C7 -179.9(6)
C17 C18 C8 C9 -0.7(9)
C19 C18 C8 C9 179.0(6)
C17 C18 C8 C7 179.8(5)
C19 C18 C8 C7 -0.5(9)
C6 C7 C8 C9 1.2(9)
C21 C7 C8 C9 -179.6(6)
C6 C7 C8 C18 -179.2(6)
C21 C7 C8 C18 0.0(8)
O3 Sn3 C131 C132 8.3(7)
O4 Sn3 C131 C132 87.3(6)
C135 Sn3 C131 C132 -167.1(6)
O2 Sn3 C131 C132 -67.0(6)
Sn4 Sn3 C131 C132 51.2(6)
Sn5 C55 C56 C57 -179.6(7)
C73 C72 C71 Sn7 -178.6(7)
O7 Sn7 C71 C72 5.3(7)
C75 Sn7 C71 C72 -174.7(5)
O6 Sn7 C71 C72 -71.8(6)
O8 Sn7 C71 C72 81.6(6)
Sn6 Sn7 C71 C72 -36.4(6)
Sn8 Sn7 C71 C72 46.6(6)
C4 C22 C23 C25 -178.9(6)
C21 C22 C23 C25 0.1(10)
C4 C22 C23 C24 2.7(10)
C21 C22 C23 C24 -178.4(6)
O13 C24 C23 C25 -2.1(11)
N2 C24 C23 C25 178.0(6)
O13 C24 C23 C22 176.4(7)
N2 C24 C23 C22 -3.5(10)
C51 C52 C53 C54 -179.3(10)
Sn3 C131 C132 C133 178.1(7)
C23 C22 C4 C5 179.6(6)
C21 C22 C4 C5 0.7(9)
C23 C22 C4 C3 -1.4(9)
C21 C22 C4 C3 179.6(6)
C145 C146 C147 C148 -176.7(10)
C65 C66 C67 C68 -178.1(10)
C127 C126 C125 Sn2 175.4(8)
O2 Sn2 C125 C126 11.0(8)
O3 Sn2 C125 C126 90.0(7)
C121 Sn2 C125 C126 -162.6(6)
O1 Sn2 C125 C126 -62.2(7)
C16 C17 C11 C10 179.8(6)
C18 C17 C11 C10 -0.4(9)
C16 C17 C11 C12 -1.2(10)
C18 C17 C11 C12 178.5(6)
C19 C27 C28 C16 2.3(11)
C17 C11 C10 C9 0.3(10)
C12 C11 C10 C9 -178.7(6)
C8 C9 C10 C11 -0.4(10)
O13 C24 N2 C3 -176.5(7)
C23 C24 N2 C3 3.4(10)
O13 C24 N2 C2 -0.5(11)
C23 C24 N2 C2 179.4(6)
C1 C2 N2 C24 -97.7(9)
C1 C2 N2 C3 78.6(10)
C24 N2 C3 O12 179.5(7)
C2 N2 C3 O12 3.5(10)
C24 N2 C3 C4 -2.3(10)
C2 N2 C3 C4 -178.3(6)
C5 C4 C3 O12 -1.8(11)
C22 C4 C3 O12 179.3(7)
C5 C4 C3 N2 -179.9(6)
C22 C4 C3 N2 1.1(9)
O15 C15 N1 C12 178.9(7)
C16 C15 N1 C12 -1.8(10)
O15 C15 N1 C13 0.8(10)
C16 C15 N1 C13 -180.0(6)
C15 N1 C12 O14 -179.9(7)
C13 N1 C12 O14 -1.8(11)
C15 N1 C12 C11 -0.3(11)
C13 N1 C12 C11 177.8(6)
C10 C11 C12 O14 0.5(11)
C17 C11 C12 O14 -178.5(7)
C10 C11 C12 N1 -179.1(6)
C17 C11 C12 N1 2.0(10)
C22 C4 C5 C6 0.0(10)
C3 C4 C5 C6 -178.9(6)
C7 C6 C5 C4 -1.0(10)
Sn7 C75 C76 C77 -179.8(8)
C22 C23 C25 C26 0.4(11)
C24 C23 C25 C26 178.9(7)
C20 C26 C25 C23 -0.6(11)
C55 C56 C57 C58 177.1(12)
C27 C28 C16 C17 -1.2(10)
C27 C28 C16 C15 179.4(6)
C11 C17 C16 C28 179.5(6)
C18 C17 C16 C28 -0.3(10)
C11 C17 C16 C15 -1.1(10)
C18 C17 C16 C15 179.1(6)
O15 C15 C16 C28 1.2(11)
N1 C15 C16 C28 -178.0(6)
O15 C15 C16 C17 -178.2(7)
N1 C15 C16 C17 2.6(10)
C125 C126 C127 C128 -179.1(12)
O6 Sn6 C61 C62 -168.0(5)
O7 Sn6 C61 C62 113.3(6)
C65 Sn6 C61 C62 10.4(7)
O5 Sn6 C61 C62 -90.6(6)
Sn5 Sn6 C61 C62 -125.9(5)
Sn7 Sn6 C61 C62 149.2(5)
O4 Sn4 C141 C142 -167.5(5)
O5 Sn4 C141 C142 113.1(6)
C145 Sn4 C141 C142 9.2(7)
O3 Sn4 C141 C142 -90.7(6)
Sn5 Sn4 C141 C142 149.0(5)
Sn3 Sn4 C141 C142 -126.2(5)
O8 Sn8 C81 C82 -171.0(5)
O7 Sn8 C81 C82 -92.6(6)
C85 Sn8 C81 C82 11.6(7)
O9 Sn8 C81 C82 113.2(6)
Sn7 Sn8 C81 C82 -128.3(6)
Sn4 C141 C142 C143 178.6(7)
O2 Sn2 C121 C122 -166.6(5)
O3 Sn2 C121 C122 113.8(6)
C125 Sn2 C121 C122 7.1(8)
O1 Sn2 C121 C122 -92.3(6)
Sn6 C61 C62 C63 178.9(7)
O3 Sn3 C135 C136 -6.1(8)
O4 Sn3 C135 C136 -84.8(7)
C131 Sn3 C135 C136 168.9(7)
O2 Sn3 C135 C136 68.3(7)
Sn4 Sn3 C135 C136 -52.1(7)
C141 C142 C143 C144 -179.7(10)
Sn8 C81 C82 C83 -179.3(7)
O17 C14 O16 Sn9 0.3(11)
C13 C14 O16 Sn9 166.9(6)
O8 Sn9 O16 C14 177.8(6)
C91 Sn9 O16 C14 -73.7(6)
C95 Sn9 O16 C14 75.3(6)
O9 Sn9 O16 C14 -173.6(5)
C61 C62 C63 C64 178.8(10)
C15 N1 C13 C14 75.5(9)
C12 N1 C13 C14 -102.8(9)
O17 C14 C13 N1 -173.7(8)
O16 C14 C13 N1 18.8(12)
C124 C123 C122 C121 179.2(9)
Sn2 C121 C122 C123 178.3(7)
O8 Sn8 C85 C86 10.0(9)
O7 Sn8 C85 C86 -68.3(7)
C81 Sn8 C85 C86 -172.7(7)
O9 Sn8 C85 C86 83.5(7)
Sn7 Sn8 C85 C86 -34.5(8)
C131 C132 C133 C134 -176.6(10)
C81 C82 C83 C84 178.9(10)
Sn8 C85 C86 C87 -175.5(7)
Sn3 C135 C136 C137 -177.4(7)
O2 Sn1 O10 C1 -177.2(6)
C105 Sn1 O10 C1 -60.9(7)
C101 Sn1 O10 C1 74.9(7)
O1 Sn1 O10 C1 -173.3(6)
Sn1 O10 C1 O11 -5.7(12)
Sn1 O10 C1 C2 173.3(6)
N2 C2 C1 O11 -173.6(9)
N2 C2 C1 O10 7.4(12)
O8 Sn9 C95 C96 102.0(7)
C91 Sn9 C95 C96 -77.5(9)
O9 Sn9 C95 C96 29.7(8)
O16 Sn9 C95 C96 -175.2(7)
O8 Sn9 C91 C92 -5.8(8)
C95 Sn9 C91 C92 173.8(7)
O9 Sn9 C91 C92 65.5(8)
O16 Sn9 C91 C92 -88.3(8)
C135 C136 C137 C138 177.9(12)
Sn9 C95 C96 C97 -171.9(7)
O2 Sn1 C101 C102 -88.1(10)
C105 Sn1 C101 C102 110.5(10)
O10 Sn1 C101 C102 -1.8(10)
O1 Sn1 C101 C102 -158.7(10)
Sn9 C91 C92 C93' 173.3(16)
Sn9 C91 C92 C93 -169.6(18)
C71 C72 C73 C74 -178.2(11)
C85 C86 C87 C88 -176.1(11)
C95 C96 C97 C98 179.6(10)
Sn1 C101 C102 C103 176.7(9)
C75 C76 C77 C78 176.5(13)
C101 C102 C103 C104 179.2(15)
Sn8 O9 C31 C32 66.6(17)
Sn9 O9 C31 C32 -121.5(13)
C93' C92 C93 C94 -78(7)
C91 C92 C93 C94 150(4)
C91 C92 C93' C94' -165(4)
C93 C92 C93' C94' 140(10)
O2 Sn1 C105 C106 46.6(13)
C101 Sn1 C105 C106 -153.2(12)
O10 Sn1 C105 C106 -40.2(13)
O1 Sn1 C105 C106 116.9(13)
Sn1 C105 C106 C107 171.3(16)
C105 C106 C107 C108 -50(3)
